data_1559790
loop_
_publ_author_name
'She, Shan'
'Xuan, Weimin'
'Bell, Nicola L.'
'Pow, Robert'
'Ribo, Eduard Garrido'
'Sinclair, Zoe'
'Long, De-Liang'
'Cronin, Leroy'

_publ_section_title
;
 Peptide sequence mediated self-assembly of molybdenum blue nanowheel
 superstructures.
;
_journal_issue 7
_journal_name_full 'Chemical science'
_journal_page_first 2427
_journal_page_last 2432
_journal_paper_doi 10.1039/d0sc06098d
_journal_volume 12
_journal_year 2020
_chemical_formula_sum 'C40 H516 Ce4 Mo124 N20 Na2 O610'
_chemical_formula_weight 23543.72
_space_group_crystal_system orthorhombic
_space_group_IT_number 18
_space_group_name_Hall 'P 2 2ab'
_space_group_name_H-M_alt 'P 21 21 2'
_atom_sites_solution_hydrogens geom
_atom_sites_solution_primary direct
_atom_sites_solution_secondary difmap
_audit_creation_method SHELXL-2018/3
_audit_update_record
;
2020-05-28 deposited with the CCDC.	2020-12-14 downloaded from the CCDC.
;
_cell_angle_alpha 90
_cell_angle_beta 90
_cell_angle_gamma 90
_cell_formula_units_Z 2
_cell_length_a 34.6572(14)
_cell_length_b 45.4300(18)
_cell_length_c 20.9741(8)
_cell_measurement_reflns_used 9386
_cell_measurement_temperature 150(2)
_cell_measurement_theta_max 26.0
_cell_measurement_theta_min 2.40
_cell_volume 33023(2)
_computing_cell_refinement Apex2
_computing_data_collection Apex2
_computing_data_reduction Apex2
_computing_molecular_graphics Diamond3
_computing_publication_material WinGX
_computing_structure_refinement 'SHELXL-2018/3 (Sheldrick, 2018)'
_computing_structure_solution 'SHELXS-97 (Sheldrick, 2008)'
_diffrn_ambient_temperature 150(2)
_diffrn_measured_fraction_theta_full 0.999
_diffrn_measured_fraction_theta_max 0.999
_diffrn_measurement_device_type 'Bruker Apex II Quasar'
_diffrn_measurement_method '\w & \f scans'
_diffrn_radiation_type MoK\a
_diffrn_radiation_wavelength 0.71073
_diffrn_reflns_av_R_equivalents 0.0591
_diffrn_reflns_av_unetI/netI 0.0402
_diffrn_reflns_Laue_measured_fraction_full 0.999
_diffrn_reflns_Laue_measured_fraction_max 0.999
_diffrn_reflns_limit_h_max 42
_diffrn_reflns_limit_h_min -42
_diffrn_reflns_limit_k_max 56
_diffrn_reflns_limit_k_min -55
_diffrn_reflns_limit_l_max 25
_diffrn_reflns_limit_l_min -25
_diffrn_reflns_number 365651
_diffrn_reflns_point_group_measured_fraction_full 0.999
_diffrn_reflns_point_group_measured_fraction_max 0.999
_diffrn_reflns_theta_full 25.242
_diffrn_reflns_theta_max 25.999
_diffrn_reflns_theta_min 1.220
_diffrn_source '1uS Microfocus x-ray'
_exptl_absorpt_coefficient_mu 2.650
_exptl_absorpt_correction_T_max 0.745
_exptl_absorpt_correction_T_min 0.600
_exptl_absorpt_correction_type empirical
_exptl_absorpt_process_details 'SADABS-2014/5 - Bruker AXS'
_exptl_crystal_colour blue
_exptl_crystal_density_diffrn 2.368
_exptl_crystal_density_method none
_exptl_crystal_description block
_exptl_crystal_F_000 22476
_exptl_crystal_size_max 0.100
_exptl_crystal_size_mid 0.100
_exptl_crystal_size_min 0.050
_refine_diff_density_max 1.55
_refine_diff_density_min -0.82
_refine_diff_density_rms 0.12
_refine_ls_abs_structure_details
;
 Flack x determined using 26215 quotients [(I+)-(I-)]/[(I+)+(I-)]
 (Parsons, Flack and Wagner, Acta Cryst. B69 (2013) 249-259).
;
_refine_ls_abs_structure_Flack -0.017(4)
_refine_ls_extinction_method none
_refine_ls_goodness_of_fit_ref 1.022
_refine_ls_hydrogen_treatment constr
_refine_ls_matrix_type full
_refine_ls_number_parameters 2849
_refine_ls_number_reflns 64861
_refine_ls_number_restraints 25
_refine_ls_restrained_S_all 1.024
_refine_ls_R_factor_all 0.0336
_refine_ls_R_factor_gt 0.0285
_refine_ls_shift/su_max 0.002
_refine_ls_shift/su_mean 0.000
_refine_ls_structure_factor_coef Fsqd
_refine_ls_weighting_details 'w=1/[\s^2^(Fo^2^)+(0.0347P)^2^+56.9063P] where P=(Fo^2^+2Fc^2^)/3'
_refine_ls_weighting_scheme calc
_refine_ls_wR_factor_gt 0.0678
_refine_ls_wR_factor_ref 0.0714
_reflns_Friedel_coverage 0.889
_reflns_Friedel_fraction_full 1.000
_reflns_Friedel_fraction_max 1.000
_reflns_number_gt 59393
_reflns_number_total 64861
_reflns_threshold_expression 'I > 2\s(I)'
_cod_data_source_file d0sc06098d2.cif
_cod_data_source_block wx8546_sq
_cod_depositor_comments
;
The following automatic conversions were performed:

data item '_atom_sites_solution_primary' value 'direct methods' was
changed to 'direct'.

data item '_atom_sites_solution_secondary' value 'diffmap' was
changed to 'difmap'.

Automatic conversion script
Id: cif_fix_values 7556 2019-12-06 15:28:31Z antanas 

 Adding full bibliography for 1559786--1559791.cif.

 Adding full bibliography for 1559786--1559791.cif.
;
_cod_database_code 1559790
_shelx_shelxl_version_number 2018/3
_shelx_space_group_comment
;
The symmetry employed for this shelxl refinement is uniquely defined
by the following loop, which should always be used as a source of
symmetry information in preference to the above space-group names.
They are only intended as comments.
;
_shelx_estimated_absorpt_t_min 0.777
_shelx_estimated_absorpt_t_max 0.879

loop_
_space_group_symop_operation_xyz
'x, y, z'
'-x, -y, z'
'-x+1/2, y+1/2, -z'
'x+1/2, -y+1/2, -z'

loop_
_atom_site_label
_atom_site_type_symbol
_atom_site_fract_x
_atom_site_fract_y
_atom_site_fract_z
_atom_site_U_iso_or_equiv
_atom_site_adp_type
_atom_site_occupancy
_atom_site_site_symmetry_order
_atom_site_calc_flag
_atom_site_refinement_flags_posn
_atom_site_refinement_flags_adp
_atom_site_refinement_flags_occupancy
_atom_site_disorder_assembly
_atom_site_disorder_group
Mo1 Mo 0.86744(2) 0.39386(2) 0.17969(4) 0.01974(15) Uani 1 1 d . . . . .
Mo2 Mo 0.87088(2) 0.39250(2) 0.33939(4) 0.02251(16) Uani 1 1 d . . . . .
Mo3 Mo 0.80817(2) 0.32035(2) 0.33426(3) 0.01896(15) Uani 1 1 d . . . . .
Mo4 Mo 0.80679(2) 0.32584(2) 0.17652(3) 0.01741(15) Uani 1 1 d . . . . .
Mo5 Mo 0.72639(2) 0.26838(2) 0.33542(3) 0.01751(14) Uani 1 1 d . . . . .
Mo6 Mo 0.73381(2) 0.26670(2) 0.17635(3) 0.01600(14) Uani 1 1 d . . . . .
Mo7 Mo 0.36638(2) 0.77391(2) 0.33067(3) 0.01825(15) Uani 1 1 d . . . . .
Mo8 Mo 0.36227(2) 0.77735(2) 0.17198(3) 0.01717(14) Uani 1 1 d . . . . .
Mo9 Mo 0.43782(2) 0.72864(2) 0.08786(3) 0.01760(15) Uani 1 1 d . . . . .
Mo10 Mo 0.57101(2) 0.80947(2) 0.14773(4) 0.01906(15) Uani 1 1 d . . . . .
Mo11 Mo 0.67684(2) 0.80188(2) 0.14862(4) 0.01826(15) Uani 1 1 d . . . . .
Mo12 Mo 0.67915(2) 0.80419(2) 0.30811(4) 0.01964(15) Uani 1 1 d . . . . .
Mo13 Mo 0.78090(2) 0.76310(2) 0.16005(3) 0.01770(15) Uani 1 1 d . . . . .
Mo14 Mo 0.85075(2) 0.71191(2) 0.33561(4) 0.01955(15) Uani 1 1 d . . . . .
Mo15 Mo 0.85480(2) 0.70556(2) 0.17724(3) 0.01816(15) Uani 1 1 d . . . . .
Mo16 Mo 0.81913(2) 0.64676(2) 0.26114(4) 0.02341(16) Uani 1 1 d . . . . .
Mo17 Mo 0.90202(2) 0.63256(2) 0.34718(4) 0.02099(15) Uani 1 1 d . . . . .
Mo20 Mo 0.69930(2) 0.73820(2) 0.23651(4) 0.02134(15) Uani 1 1 d . . . . .
Mo21 Mo 0.90964(2) 0.46812(2) 0.18935(4) 0.02240(16) Uani 1 1 d . . . . .
Mo22 Mo 0.46357(2) 0.80604(2) 0.31423(4) 0.02005(15) Uani 1 1 d . . . . .
Mo23 Mo 0.62118(2) 0.75177(2) 0.39987(4) 0.02132(16) Uani 1 1 d . . . . .
Mo24 Mo 0.90016(3) 0.47045(2) 0.34823(4) 0.02875(18) Uani 1 1 d . . . . .
Mo25 Mo 0.91213(2) 0.55190(2) 0.35199(4) 0.02494(17) Uani 1 1 d . . . . .
Mo26 Mo 0.64662(2) 0.29022(2) 0.25623(4) 0.02401(16) Uani 1 1 d . . . . .
Mo27 Mo 0.92315(2) 0.55347(2) 0.19196(4) 0.02160(16) Uani 1 1 d . . . . .
Mo28 Mo 0.70587(2) 0.74189(2) 0.07547(3) 0.01820(15) Uani 1 1 d . . . . .
Mo29 Mo 0.71451(2) 0.34226(2) 0.09909(3) 0.01698(14) Uani 1 1 d . . . . .
Mo30 Mo 0.90417(2) 0.63323(2) 0.18829(4) 0.01957(15) Uani 1 1 d . . . . .
Mo31 Mo 0.79033(2) 0.37969(2) 0.41578(4) 0.02254(16) Uani 1 1 d . . . . .
Mo32 Mo 0.57461(2) 0.81697(2) 0.30737(4) 0.02064(15) Uani 1 1 d . . . . .
Mo33 Mo 0.65678(2) 0.28364(2) 0.09496(3) 0.01659(14) Uani 1 1 d . . . . .
Mo34 Mo 0.46398(2) 0.79967(2) 0.15580(4) 0.01911(15) Uani 1 1 d . . . . .
Mo35 Mo 0.71030(2) 0.33896(2) 0.41206(4) 0.02443(17) Uani 1 1 d . . . . .
Mo36 Mo 0.52771(2) 0.76892(2) 0.39533(4) 0.02100(16) Uani 1 1 d . . . . .
Mo37 Mo 0.76690(2) 0.68542(2) 0.09129(4) 0.02009(15) Uani 1 1 d . . . . .
Mo38 Mo 0.47405(2) 0.68605(2) -0.05929(4) 0.02081(15) Uani 1 1 d . . . . .
Mo39 Mo 0.78111(2) 0.38629(2) 0.25514(4) 0.02664(17) Uani 1 1 d . . . . .
Mo40 Mo 0.77399(2) 0.76721(2) 0.31823(3) 0.01959(15) Uani 1 1 d . . . . .
Mo41 Mo 0.61052(2) 0.74524(2) 0.06377(4) 0.02118(16) Uani 1 1 d . . . . .
Mo42 Mo 0.52746(2) 0.75665(2) 0.23396(4) 0.02327(16) Uani 1 1 d . . . . .
Mo43 Mo 0.75128(2) 0.70306(2) 0.41910(4) 0.02750(17) Uani 1 1 d . . . . .
Mo44 Mo 0.83896(2) 0.58727(2) 0.09359(4) 0.02447(17) Uani 1 1 d . . . . .
Mo45 Mo 0.86210(2) 0.51601(2) 0.10457(4) 0.02263(16) Uani 1 1 d . . . . .
Mo46 Mo 0.68914(2) 0.39014(2) -0.04705(4) 0.02269(16) Uani 1 1 d . . . . .
Mo47 Mo 0.44559(2) 0.73167(2) 0.40092(4) 0.02454(17) Uani 1 1 d . . . . .
Mo48 Mo 0.57527(2) 0.69089(2) -0.06516(4) 0.02576(17) Uani 1 1 d . . . . .
Mo49 Mo 0.84299(2) 0.51553(2) 0.26560(4) 0.02939(18) Uani 1 1 d . . . . .
Mo50 Mo 0.82774(3) 0.58303(2) 0.43444(4) 0.03223(19) Uani 1 1 d . . . . .
Mo51 Mo 0.82467(2) 0.65548(2) 0.42160(4) 0.02396(16) Uani 1 1 d . . . . .
Mo52 Mo 0.61500(2) 0.33987(2) 0.02311(4) 0.01914(15) Uani 1 1 d . . . . .
Mo53 Mo 0.63189(2) 0.37256(2) 0.52077(4) 0.03114(19) Uani 1 1 d . . . . .
Mo54 Mo 0.80999(3) 0.45093(2) 0.42837(4) 0.0370(2) Uani 1 1 d . . . . .
Mo55 Mo 0.54364(2) 0.70331(2) 0.46263(4) 0.0324(2) Uani 1 1 d . . . . .
Mo56 Mo 0.81500(2) 0.45250(2) 0.09611(4) 0.02600(17) Uani 1 1 d . . . . .
Mo57 Mo 0.73925(3) 0.45801(2) -0.03748(5) 0.0347(2) Uani 1 1 d . . . . .
Mo58 Mo 0.74955(3) 0.63155(2) 0.50670(5) 0.0379(2) Uani 1 1 d . . . . .
Mo59 Mo 0.54433(2) 0.33737(2) 0.50510(4) 0.0334(2) Uani 1 1 d . . . . .
Mo60 Mo 0.72244(3) 0.41322(2) 0.49879(4) 0.03205(19) Uani 1 1 d . . . . .
Mo61 Mo 0.67657(5) 0.68425(4) -0.01065(8) 0.0222(3) Uani 0.68 1 d . . P . .
Mo62 Mo 0.76982(5) 0.55926(4) 0.58261(8) 0.0357(4) Uani 0.79 1 d . . P . .
Mo63 Mo 0.77705(5) 0.52647(4) 0.03130(9) 0.0285(4) Uani 0.7 1 d . . P . .
Mo64 Mo 0.76214(6) 0.47995(4) 0.57929(8) 0.0354(4) Uani 0.71 1 d . . P . .
M61 Mo 0.66986(10) 0.67946(8) 0.01488(16) 0.0186(7) Uani 0.32 1 d . . P . .
M62 Mo 0.7524(2) 0.56009(15) 0.5631(3) 0.0464(16) Uani 0.21 1 d . . P . .
M63 Mo 0.78895(11) 0.52573(8) 0.00632(18) 0.0217(8) Uani 0.3 1 d . . P . .
M64 Mo 0.74358(15) 0.48501(9) 0.5631(2) 0.0447(11) Uani 0.29 1 d . . P . .
Ce1 Ce 0.74980(2) 0.61210(2) -0.02371(3) 0.02727(12) Uani 1 1 d . . . . .
Ce2 Ce 0.65710(2) 0.69033(2) 0.53518(3) 0.02992(12) Uani 1 1 d . . . . .
O1 O 0.7226(3) 0.5526(2) 0.5079(5) 0.080(3) Uani 1 1 d . . . . .
O2 O 0.7359(3) 0.55479(18) 0.6397(4) 0.075(3) Uani 1 1 d . . . . .
O3 O 0.7539(2) 0.60064(17) 0.5613(4) 0.0464(19) Uani 1 1 d . . . . .
O4 O 0.8028(2) 0.56341(14) 0.4953(4) 0.0407(18) Uani 1 1 d . . . . .
O5 O 0.8088(4) 0.5680(2) 0.6263(5) 0.085(3) Uani 1 1 d . . . . .
O6 O 0.8730(2) 0.59217(16) 0.5170(3) 0.0416(18) Uani 1 1 d . . . . .
O7 O 0.8677(2) 0.55942(14) 0.4089(3) 0.0316(15) Uani 1 1 d . . . . .
O8 O 0.7986(2) 0.57983(15) 0.3697(4) 0.0413(18) Uani 1 1 d . . . . .
O9 O 0.80569(19) 0.62135(14) 0.4687(3) 0.0289(14) Uani 1 1 d . . . . .
O10 O 0.7892(2) 0.6536(2) 0.5879(4) 0.055(2) Uani 1 1 d . . . . .
O11 O 0.7275(3) 0.6161(2) 0.4413(4) 0.066(3) Uani 1 1 d . . . . .
O12 O 0.7131(2) 0.65299(18) 0.5393(4) 0.061(3) Uani 1 1 d . . . . .
O13 O 0.85574(17) 0.66947(14) 0.4771(3) 0.0280(14) Uani 1 1 d . . . . .
O14 O 0.85666(17) 0.62006(13) 0.3996(3) 0.0262(14) Uani 1 1 d . . . . .
O15 O 0.80842(18) 0.69514(14) 0.3887(3) 0.0269(14) Uani 1 1 d . . . . .
O16 O 0.79365(17) 0.64152(13) 0.3344(3) 0.0258(14) Uani 1 1 d . . . . .
O17 O 0.77406(18) 0.66634(15) 0.4604(3) 0.0312(15) Uani 1 1 d . . . . .
O18 O 0.78994(19) 0.72621(19) 0.4955(3) 0.044(2) Uani 1 1 d . . . . .
O19 O 0.72855(18) 0.68161(14) 0.3641(3) 0.0287(14) Uani 1 1 d . . . . .
O20 O 0.75245(17) 0.73873(13) 0.3802(3) 0.0241(13) Uani 1 1 d . . . . .
O21 O 0.93140(18) 0.64870(13) 0.4001(3) 0.0258(14) Uani 1 1 d . . . . .
O22 O 0.92482(17) 0.64398(13) 0.2704(3) 0.0258(14) Uani 1 1 d . . . . .
O23 O 0.91793(16) 0.59401(13) 0.3472(3) 0.0239(13) Uani 1 1 d . . . . .
O24 O 0.93610(19) 0.65097(14) 0.1421(3) 0.0312(15) Uani 1 1 d . . . . .
O25 O 0.85842(16) 0.61768(13) 0.2664(3) 0.0220(13) Uani 1 1 d . . . . .
O26 O 0.86139(16) 0.66667(13) 0.3441(3) 0.0225(13) Uani 1 1 d . . . . .
O27 O 0.88440(16) 0.72315(14) 0.3877(3) 0.0275(14) Uani 1 1 d . . . . .
O28 O 0.87741(16) 0.71602(12) 0.2577(3) 0.0222(13) Uani 1 1 d . . . . .
O29 O 0.86384(16) 0.66308(12) 0.2010(3) 0.0213(13) Uani 1 1 d . . . . .
O30 O 0.86865(18) 0.61700(13) 0.1243(3) 0.0246(13) Uani 1 1 d . . . . .
O31 O 0.89251(16) 0.71218(13) 0.1299(3) 0.0234(13) Uani 1 1 d . . . . .
O32 O 0.81220(19) 0.60360(13) 0.0335(3) 0.0313(15) Uani 1 1 d . . . . .
O33 O 0.8855(2) 0.58602(15) 0.0160(3) 0.0368(17) Uani 1 1 d . . . . .
O34 O 0.8002(3) 0.5974(3) -0.1057(5) 0.087(4) Uani 1 1 d . . . . .
O35 O 0.7712(3) 0.6570(2) -0.0898(4) 0.066(3) Uani 1 1 d . . . . .
O36 O 0.76806(19) 0.65356(13) 0.0441(3) 0.0277(14) Uani 1 1 d . . . . .
O37 O 0.7323(2) 0.60269(16) 0.0933(4) 0.048(2) Uani 1 1 d . . . . .
O38 O 0.69587(18) 0.64946(13) -0.0122(3) 0.0314(15) Uani 1 1 d . . . . .
O39 O 0.6870(2) 0.58499(18) -0.0162(5) 0.062(3) Uani 1 1 d . . . . .
O41 O 0.8067(2) 0.58232(13) 0.1548(3) 0.0317(15) Uani 1 1 d . . . . .
O42 O 0.81661(17) 0.68891(13) 0.1187(3) 0.0229(13) Uani 1 1 d . . . . .
O43 O 0.81065(15) 0.69048(12) 0.2546(3) 0.0186(12) Uani 1 1 d . . . . .
O44 O 0.78803(18) 0.63306(13) 0.2077(3) 0.0262(14) Uani 1 1 d . . . . .
O45 O 0.82064(16) 0.74564(13) 0.3251(3) 0.0223(13) Uani 1 1 d . . . . .
O46 O 0.78162(18) 0.79697(14) 0.3657(3) 0.0288(14) Uani 1 1 d . . . . .
O47 O 0.78682(15) 0.78427(11) 0.2374(3) 0.0192(12) Uani 1 1 d . . . . .
O48 O 0.75449(15) 0.73353(12) 0.2399(3) 0.0213(12) Uani 1 1 d . . . . .
O49 O 0.74352(18) 0.67520(13) 0.1586(3) 0.0298(15) Uani 1 1 d . . . . .
O50 O 0.79394(17) 0.78888(12) 0.1060(3) 0.0238(13) Uani 1 1 d . . . . .
O51 O 0.75949(16) 0.73128(12) 0.1065(3) 0.0212(13) Uani 1 1 d . . . . .
O52 O 0.7950(2) 0.70514(14) -0.0033(3) 0.0312(15) Uani 1 1 d . . . . .
O53 O 0.71895(16) 0.70132(12) 0.0458(3) 0.0219(13) Uani 1 1 d . . . . .
O54 O 0.72134(15) 0.77085(12) 0.1515(3) 0.0194(12) Uani 1 1 d . . . . .
O55 O 0.71862(17) 0.77351(13) 0.2940(3) 0.0237(13) Uani 1 1 d . . . . .
O56 O 0.70191(19) 0.82828(14) 0.3543(3) 0.0338(16) Uani 1 1 d . . . . .
O57 O 0.68294(16) 0.71455(13) 0.2912(3) 0.0242(14) Uani 1 1 d . . . . .
O58 O 0.65966(16) 0.77592(14) 0.3713(3) 0.0246(14) Uani 1 1 d . . . . .
O59 O 0.65833(16) 0.76894(12) 0.2321(3) 0.0199(12) Uani 1 1 d . . . . .
O60 O 0.69169(16) 0.81981(12) 0.2255(3) 0.0226(13) Uani 1 1 d . . . . .
O61 O 0.68868(16) 0.72016(12) 0.1645(3) 0.0215(13) Uani 1 1 d . . . . .
O62 O 0.62800(17) 0.81906(13) 0.3028(3) 0.0225(13) Uani 1 1 d . . . . .
O63 O 0.61482(16) 0.72836(14) 0.3372(3) 0.0278(14) Uani 1 1 d . . . . .
O64 O 0.62207(19) 0.78675(16) 0.4810(3) 0.0338(16) Uani 1 1 d . . . . .
O65 O 0.64287(17) 0.73029(14) 0.4587(3) 0.0289(14) Uani 1 1 d . . . . .
O66 O 0.6569(2) 0.66670(16) 0.4257(3) 0.0405(18) Uani 1 1 d . . . . .
O67 O 0.6735(3) 0.7391(2) 0.5870(4) 0.063(3) Uani 1 1 d . . . . .
O68 O 0.58593(17) 0.69179(16) 0.4957(4) 0.0372(17) Uani 1 1 d . . . . .
O69 O 0.71660(18) 0.70792(15) 0.4789(3) 0.0329(15) Uani 1 1 d . . . . .
O70 O 0.56661(16) 0.74302(14) 0.4370(3) 0.0264(14) Uani 1 1 d . . . . .
O71 O 0.5439(2) 0.68604(17) 0.3925(4) 0.0437(18) Uani 1 1 d . . . . .
O72 O 0.5394(2) 0.7313(2) 0.5571(4) 0.052(2) Uani 1 1 d . . . . .
O73 O 0.50535(19) 0.68297(16) 0.5043(4) 0.046(2) Uani 1 1 d . . . . .
O74 O 0.50129(17) 0.73467(14) 0.4332(3) 0.0279(14) Uani 1 1 d . . . . .
O75 O 0.52426(18) 0.79445(15) 0.4533(3) 0.0289(14) Uani 1 1 d . . . . .
O76 O 0.47152(16) 0.77128(13) 0.3722(3) 0.0225(13) Uani 1 1 d . . . . .
O77 O 0.53210(16) 0.74017(13) 0.3091(3) 0.0204(12) Uani 1 1 d . . . . .
O78 O 0.57962(16) 0.78289(13) 0.3667(3) 0.0222(13) Uani 1 1 d . . . . .
O79 O 0.56283(18) 0.84536(14) 0.3549(3) 0.0297(15) Uani 1 1 d . . . . .
O80 O 0.57741(15) 0.77589(13) 0.2309(3) 0.0197(12) Uani 1 1 d . . . . .
O81 O 0.62594(16) 0.81444(13) 0.1500(3) 0.0226(13) Uani 1 1 d . . . . .
O82 O 0.66070(16) 0.76721(12) 0.0975(3) 0.0220(13) Uani 1 1 d . . . . .
O83 O 0.72327(16) 0.76360(12) 0.0164(3) 0.0200(12) Uani 1 1 d . . . . .
O84 O 0.69658(18) 0.82431(14) 0.0943(3) 0.0311(15) Uani 1 1 d . . . . .
O85 O 0.82562(15) 0.74145(12) 0.1719(3) 0.0185(12) Uani 1 1 d . . . . .
O86 O 0.6517(2) 0.66956(17) 0.0871(4) 0.0444(19) Uani 1 1 d . . . . .
O87 O 0.69323(19) 0.69953(15) -0.0806(3) 0.0321(15) Uani 1 1 d . . . . .
O88 O 0.62616(18) 0.67910(14) -0.0333(4) 0.0338(16) Uani 1 1 d . . . . .
O89 O 0.5912(2) 0.71330(16) -0.1240(4) 0.0408(18) Uani 1 1 d . . . . .
O90 O 0.5662(2) 0.65813(16) -0.1032(4) 0.0427(19) Uani 1 1 d . . . . .
O91 O 0.58482(17) 0.72748(14) 0.0032(3) 0.0287(15) Uani 1 1 d . . . . .
O92 O 0.56161(18) 0.67141(14) 0.0299(3) 0.0317(15) Uani 1 1 d . . . . .
O93 O 0.50228(17) 0.65469(14) 0.0095(3) 0.0268(14) Uani 1 1 d . . . . .
O94 O 0.52279(17) 0.70489(13) -0.0587(3) 0.0250(14) Uani 1 1 d . . . . .
O95 O 0.66091(16) 0.72551(12) 0.0304(3) 0.0204(12) Uani 1 1 d . . . . .
O96 O 0.6251(2) 0.77790(15) -0.0180(3) 0.0352(16) Uani 1 1 d . . . . .
O97 O 0.60614(17) 0.72276(13) 0.1271(3) 0.0278(14) Uani 1 1 d . . . . .
O98 O 0.58048(16) 0.77588(13) 0.0908(3) 0.0229(13) Uani 1 1 d . . . . .
O99 O 0.55541(17) 0.83507(13) 0.0972(3) 0.0275(14) Uani 1 1 d . . . . .
O100 O 0.56515(17) 0.83197(12) 0.2261(3) 0.0235(13) Uani 1 1 d . . . . .
O101 O 0.51961(16) 0.79038(12) 0.1661(3) 0.0198(12) Uani 1 1 d . . . . .
O102 O 0.52130(16) 0.79661(12) 0.3150(3) 0.0200(12) Uani 1 1 d . . . . .
O103 O 0.52962(18) 0.72805(13) 0.1837(3) 0.0265(14) Uani 1 1 d . . . . .
O104 O 0.46684(18) 0.82724(13) 0.1018(3) 0.0272(14) Uani 1 1 d . . . . .
O105 O 0.47177(16) 0.76619(12) 0.2385(3) 0.0204(12) Uani 1 1 d . . . . .
O106 O 0.46601(17) 0.82332(12) 0.2344(3) 0.0253(14) Uani 1 1 d . . . . .
O107 O 0.46782(17) 0.83580(14) 0.3619(3) 0.0256(14) Uani 1 1 d . . . . .
O108 O 0.46102(16) 0.76441(13) 0.1002(3) 0.0227(13) Uani 1 1 d . . . . .
O109 O 0.46760(15) 0.70933(12) 0.0341(3) 0.0206(13) Uani 1 1 d . . . . .
O110 O 0.44733(18) 0.71310(14) -0.0941(3) 0.0308(15) Uani 1 1 d . . . . .
O111 O 0.48055(19) 0.66077(15) -0.1191(3) 0.0321(15) Uani 1 1 d . . . . .
O112 O 0.57031(17) 0.33629(13) -0.0204(3) 0.0231(13) Uani 1 1 d . . . . .
O113 O 0.41564(18) 0.75278(14) -0.0030(3) 0.0258(14) Uani 1 1 d . . . . .
O114 O 0.44672(16) 0.71228(13) 0.1596(3) 0.0221(13) Uani 1 1 d . . . . .
O115 O 0.60761(17) 0.29818(12) 0.0601(3) 0.0203(12) Uani 1 1 d . . . . .
O116 O 0.38404(16) 0.74609(13) 0.1161(3) 0.0201(12) Uani 1 1 d . . . . .
O117 O 0.40970(17) 0.79518(12) 0.1693(3) 0.0222(13) Uani 1 1 d . . . . .
O118 O 0.45482(18) 0.71447(15) 0.3327(4) 0.0365(17) Uani 1 1 d . . . . .
O119 O 0.41194(15) 0.79725(13) 0.3170(3) 0.0208(13) Uani 1 1 d . . . . .
O120 O 0.4331(2) 0.7616(2) 0.4912(3) 0.054(2) Uani 1 1 d . . . . .
O121 O 0.43774(19) 0.70413(18) 0.4551(4) 0.052(2) Uani 1 1 d . . . . .
O122 O 0.5387(2) 0.3554(2) 0.4345(4) 0.059(2) Uani 1 1 d . . . . .
O123 O 0.5522(2) 0.3050(2) 0.5871(5) 0.064(3) Uani 1 1 d . . . . .
O124 O 0.5311(2) 0.36363(17) 0.5593(4) 0.047(2) Uani 1 1 d . . . . .
O125 O 0.59894(17) 0.34029(15) 0.5138(3) 0.0306(15) Uani 1 1 d . . . . .
O126 O 0.39748(15) 0.74762(13) 0.3828(3) 0.0227(13) Uani 1 1 d . . . . .
O127 O 0.34146(18) 0.79320(13) 0.3841(3) 0.0269(14) Uani 1 1 d . . . . .
O128 O 0.34610(15) 0.78992(12) 0.2526(3) 0.0199(12) Uani 1 1 d . . . . .
O129 O 0.38750(15) 0.74322(12) 0.2498(3) 0.0199(12) Uani 1 1 d . . . . .
O130 O 0.33576(16) 0.79862(12) 0.1222(3) 0.0202(12) Uani 1 1 d . . . . .
O131 O 0.67599(15) 0.25806(12) 0.1717(3) 0.0181(12) Uani 1 1 d . . . . .
O132 O 0.63723(16) 0.30633(12) 0.1818(3) 0.0192(12) Uani 1 1 d . . . . .
O133 O 0.6265(2) 0.31349(15) 0.3086(3) 0.0363(16) Uani 1 1 d . . . . .
O134 O 0.67020(15) 0.26013(12) 0.3212(3) 0.0193(12) Uani 1 1 d . . . . .
O135 O 0.67429(16) 0.26369(12) 0.0340(3) 0.0215(13) Uani 1 1 d . . . . .
O136 O 0.63522(17) 0.30923(15) -0.0597(3) 0.0276(14) Uani 1 1 d . . . . .
O137 O 0.60143(18) 0.35863(13) 0.0879(3) 0.0298(15) Uani 1 1 d . . . . .
O138 O 0.66534(16) 0.32347(12) 0.0600(3) 0.0199(12) Uani 1 1 d . . . . .
O139 O 0.64142(17) 0.36692(14) -0.0194(3) 0.0299(15) Uani 1 1 d . . . . .
O140 O 0.70961(15) 0.29760(12) 0.1224(3) 0.0174(12) Uani 1 1 d . . . . .
O141 O 0.74752(16) 0.24049(12) 0.1250(3) 0.0213(13) Uani 1 1 d . . . . .
O142 O 0.69453(18) 0.35443(12) 0.1681(3) 0.0229(13) Uani 1 1 d . . . . .
O143 O 0.74039(18) 0.32035(13) 0.0072(3) 0.0240(13) Uani 1 1 d . . . . .
O144 O 0.73825(15) 0.24859(12) 0.2557(3) 0.0212(12) Uani 1 1 d . . . . .
O145 O 0.70334(15) 0.29869(11) 0.2567(3) 0.0163(11) Uani 1 1 d . . . . .
O146 O 0.77742(16) 0.29080(12) 0.1807(3) 0.0219(13) Uani 1 1 d . . . . .
O147 O 0.69643(19) 0.35250(15) 0.3406(3) 0.0351(16) Uani 1 1 d . . . . .
O148 O 0.73646(18) 0.24056(14) 0.3857(3) 0.0271(14) Uani 1 1 d . . . . .
O149 O 0.70961(17) 0.29937(14) 0.3959(3) 0.0265(14) Uani 1 1 d . . . . .
O150 O 0.6709(2) 0.34549(17) 0.4609(4) 0.046(2) Uani 1 1 d . . . . .
O151 O 0.6200(3) 0.3922(2) 0.4542(5) 0.077(3) Uani 1 1 d . . . . .
O152 O 0.7393(2) 0.32393(15) 0.5104(3) 0.0340(16) Uani 1 1 d . . . . .
O153 O 0.6626(3) 0.34375(19) 0.5906(4) 0.061(2) Uani 1 1 d . . . . .
O154 O 0.6113(3) 0.3914(2) 0.5799(6) 0.082(3) Uani 1 1 d . U . . .
O155 O 0.6829(2) 0.39393(15) 0.5345(4) 0.0401(18) Uani 1 1 d . . . . .
O156 O 0.73614(18) 0.37659(13) 0.4464(3) 0.0276(14) Uani 1 1 d . . . . .
O157 O 0.76945(16) 0.34054(13) 0.3890(3) 0.0231(13) Uani 1 1 d . . . . .
O158 O 0.76817(16) 0.34505(12) 0.2559(3) 0.0202(12) Uani 1 1 d . . . . .
O159 O 0.77416(16) 0.28940(13) 0.3299(3) 0.0212(13) Uani 1 1 d . . . . .
O160 O 0.83233(15) 0.31519(12) 0.2561(3) 0.0217(13) Uani 1 1 d . . . . .
O161 O 0.70939(18) 0.37207(12) 0.0462(3) 0.0246(14) Uani 1 1 d . . . . .
O162 O 0.6617(2) 0.41871(15) 0.0262(3) 0.0336(15) Uani 1 1 d . . . . .
O163 O 0.7116(2) 0.36133(15) -0.0830(3) 0.0347(16) Uani 1 1 d . . . . .
O164 O 0.66474(19) 0.40751(16) -0.1069(3) 0.0375(17) Uani 1 1 d . . . . .
O165 O 0.73068(18) 0.41567(13) -0.0353(3) 0.0262(14) Uani 1 1 d . . . . .
O166 O 0.76539(17) 0.34126(12) 0.1209(3) 0.0195(12) Uani 1 1 d . . . . .
O167 O 0.84130(17) 0.31748(13) 0.1242(3) 0.0239(13) Uani 1 1 d . . . . .
O168 O 0.75214(17) 0.40266(14) 0.2019(3) 0.0306(15) Uani 1 1 d . . . . .
O169 O 0.82077(16) 0.36782(12) 0.1910(3) 0.0210(12) Uani 1 1 d . . . . .
O170 O 0.76125(18) 0.39675(12) 0.3299(3) 0.0243(13) Uani 1 1 d . . . . .
O171 O 0.82309(16) 0.36459(13) 0.3397(3) 0.0232(13) Uani 1 1 d . . . . .
O172 O 0.84132(17) 0.30830(14) 0.3860(3) 0.0275(14) Uani 1 1 d . . . . .
O173 O 0.81659(17) 0.36447(14) 0.4745(3) 0.0286(14) Uani 1 1 d . . . . .
O174 O 0.82971(17) 0.41047(13) 0.3928(3) 0.0250(14) Uani 1 1 d . . . . .
O175 O 0.77688(19) 0.41640(14) 0.4615(3) 0.0311(15) Uani 1 1 d . . . . .
O176 O 0.7004(2) 0.43230(18) 0.4416(4) 0.053(2) Uani 1 1 d . . . . .
O177 O 0.7574(2) 0.38209(15) 0.5727(3) 0.0375(17) Uani 1 1 d . . . . .
O178 O 0.7360(2) 0.44090(16) 0.5549(4) 0.049(2) Uani 1 1 d . . . . .
O179 O 0.7130(3) 0.49319(19) 0.5067(5) 0.079(3) Uani 1 1 d . . . . .
O180 O 0.7254(4) 0.4877(2) 0.6355(5) 0.093(4) Uani 1 1 d . U . . .
O181 O 0.7958(3) 0.4663(2) 0.6226(4) 0.077(3) Uani 1 1 d . . . . .
O182 O 0.7785(3) 0.51924(18) 0.5653(4) 0.061(3) Uani 1 1 d . . . . .
O183 O 0.7887(3) 0.47284(16) 0.4880(4) 0.052(2) Uani 1 1 d . . . . .
O184 O 0.8501(3) 0.4349(2) 0.5110(3) 0.056(2) Uani 1 1 d . . . . .
O185 O 0.8548(2) 0.46898(14) 0.4044(3) 0.0368(17) Uani 1 1 d . . . . .
O186 O 0.7815(2) 0.45809(15) 0.3622(4) 0.0447(19) Uani 1 1 d . . . . .
O187 O 0.89733(18) 0.37247(14) 0.3914(3) 0.0301(15) Uani 1 1 d . . . . .
O188 O 0.82675(17) 0.41300(12) 0.2594(3) 0.0231(13) Uani 1 1 d . . . . .
O189 O 0.88738(16) 0.37899(12) 0.2599(3) 0.0228(13) Uani 1 1 d . . . . .
O190 O 0.89267(19) 0.37295(14) 0.1297(3) 0.0299(15) Uani 1 1 d . . . . .
O191 O 0.83564(17) 0.41598(13) 0.1199(3) 0.0244(13) Uani 1 1 d . . . . .
O192 O 0.7049(2) 0.45634(19) 0.0489(4) 0.052(2) Uani 1 1 d . . . . .
O193 O 0.7008(2) 0.46803(16) -0.0833(5) 0.058(3) Uani 1 1 d . . . . .
O194 O 0.7775(2) 0.45673(18) -0.0920(4) 0.050(2) Uani 1 1 d . . . . .
O195 O 0.7491(2) 0.49650(14) -0.0025(4) 0.0450(19) Uani 1 1 d . . . . .
O196 O 0.78155(19) 0.44473(14) 0.0357(3) 0.0345(16) Uani 1 1 d . . . . .
O197 O 0.78787(19) 0.46012(14) 0.1616(4) 0.0353(16) Uani 1 1 d . . . . .
O198 O 0.8605(2) 0.44561(15) 0.0150(3) 0.0438(19) Uani 1 1 d . . . . .
O199 O 0.81927(19) 0.49490(13) 0.0630(3) 0.0273(14) Uani 1 1 d . . . . .
O200 O 0.86504(18) 0.47409(13) 0.1319(3) 0.0250(13) Uani 1 1 d . . . . .
O201 O 0.89794(18) 0.42854(13) 0.1898(3) 0.0271(14) Uani 1 1 d . . . . .
O202 O 0.89497(19) 0.42874(13) 0.3388(3) 0.0289(14) Uani 1 1 d . . . . .
O203 O 0.9363(2) 0.47362(15) 0.4004(3) 0.0413(18) Uani 1 1 d . . . . .
O204 O 0.85661(17) 0.47423(13) 0.2650(3) 0.0259(13) Uani 1 1 d . . . . .
O205 O 0.93056(17) 0.47101(13) 0.2705(3) 0.0262(14) Uani 1 1 d . . . . .
O206 O 0.88679(19) 0.51338(14) 0.3339(3) 0.0335(16) Uani 1 1 d . . . . .
O207 O 0.9458(2) 0.54187(14) 0.4050(3) 0.0347(16) Uani 1 1 d . . . . .
O208 O 0.94189(17) 0.54749(14) 0.2749(3) 0.0297(15) Uani 1 1 d . . . . .
O209 O 0.86797(17) 0.55580(13) 0.2680(3) 0.0240(13) Uani 1 1 d . . . . .
O210 O 0.92427(17) 0.59455(13) 0.1952(3) 0.0236(13) Uani 1 1 d . . . . .
O211 O 0.96159(17) 0.54588(13) 0.1463(3) 0.0263(14) Uani 1 1 d . . . . .
O212 O 0.87890(17) 0.55601(12) 0.1314(3) 0.0239(13) Uani 1 1 d . . . . .
O213 O 0.89739(17) 0.51246(13) 0.1871(3) 0.0236(13) Uani 1 1 d . . . . .
O214 O 0.94795(18) 0.46930(14) 0.1411(3) 0.0328(16) Uani 1 1 d . . . . .
O215 O 0.80439(18) 0.51880(15) 0.3141(3) 0.0310(15) Uani 1 1 d . . . . .
O216 O 0.82236(18) 0.51990(13) 0.1880(3) 0.0266(14) Uani 1 1 d . . . . .
O217 O 0.89783(18) 0.51199(14) 0.0494(3) 0.0302(15) Uani 1 1 d . . . . .
O218 O 0.82886(18) 0.54537(13) 0.0590(3) 0.0245(13) Uani 1 1 d . . . . .
O219 O 0.7558(2) 0.5301(2) 0.1034(4) 0.053(2) Uani 1 1 d . . . . .
O220 O 0.8141(3) 0.51989(18) -0.0632(3) 0.050(2) Uani 1 1 d . . . . .
O221 O 0.7622(2) 0.55745(14) -0.0086(4) 0.0377(17) Uani 1 1 d . . . . .
O222 O 0.7186(3) 0.6081(3) -0.1308(6) 0.097(4) Uani 1 1 d . . . . .
O223 O 0.6833(4) 0.6806(3) 0.6464(5) 0.110(4) Uani 1 1 d . U . . .
O224 O 0.6303(2) 0.64063(18) 0.5547(5) 0.066(3) Uani 1 1 d . . . . .
O225 O 0.6072(3) 0.7009(3) 0.6211(5) 0.075(3) Uani 1 1 d . . . . .
O236 O 0.5764(2) 0.63168(18) 0.2158(4) 0.054(2) Uani 1 1 d . . . . .
O237 O 0.6598(3) 0.4871(2) 0.1576(6) 0.078(3) Uani 1 1 d . . . . .
N1 N 0.5478(2) 0.66705(18) 0.1564(4) 0.0340(19) Uani 1 1 d . . . . .
H1 H 0.546004 0.686161 0.150350 0.041 Uiso 1 1 calc R U . . .
N4 N 0.6133(3) 0.6702(2) 0.2916(5) 0.046(2) Uani 1 1 d . . . . .
H4A H 0.603374 0.654875 0.314320 0.069 Uiso 1 1 calc R U . . .
H4B H 0.620529 0.684782 0.318805 0.069 Uiso 1 1 calc R U . . .
H4C H 0.634242 0.663901 0.269198 0.069 Uiso 1 1 calc R U . . .
N5 N 0.6962(3) 0.4488(2) 0.1765(5) 0.057(3) Uani 1 1 d . . . . .
H5 H 0.715769 0.442356 0.199335 0.069 Uiso 1 1 calc R U . . .
N6 N 0.7021(5) 0.5248(3) 0.2291(9) 0.116(6) Uani 1 1 d . . . . .
H6A H 0.686665 0.530375 0.196185 0.174 Uiso 1 1 calc R U . . .
H6B H 0.722229 0.537553 0.232583 0.174 Uiso 1 1 calc R U . . .
H6C H 0.688282 0.524830 0.265959 0.174 Uiso 1 1 calc R U . . .
C1 C 0.5311(3) 0.65898(19) 0.0444(4) 0.0247(19) Uani 1 1 d . . . . .
C2 C 0.5267(3) 0.64788(19) 0.1138(4) 0.025(2) Uani 1 1 d . . . . .
H2 H 0.538053 0.627684 0.116619 0.030 Uiso 1 1 calc R U . . .
C3 C 0.4847(3) 0.6462(2) 0.1326(5) 0.038(2) Uani 1 1 d . . . . .
H3A H 0.472097 0.630692 0.106751 0.045 Uiso 1 1 calc R U . . .
H3B H 0.472200 0.665137 0.122052 0.045 Uiso 1 1 calc R U . . .
C4 C 0.4777(3) 0.63951(18) 0.2030(4) 0.038(2) Uani 1 1 d G . . . .
N3 N 0.4795(3) 0.61420(19) 0.2328(5) 0.076(4) Uani 1 1 d G . . . .
H3 H 0.484062 0.596991 0.215096 0.092 Uiso 1 1 calc R U . . .
C6 C 0.4732(4) 0.6190(3) 0.2935(5) 0.088(5) Uani 1 1 d G . . . .
H6 H 0.472800 0.604515 0.326134 0.105 Uiso 1 1 calc R U . . .
N2 N 0.4675(3) 0.6473(3) 0.3012(5) 0.123(7) Uani 1 1 d G . . . .
H2A H 0.462675 0.656193 0.337622 0.148 Uiso 1 1 calc R U . . .
C5 C 0.4703(3) 0.65995(19) 0.2453(5) 0.053(3) Uani 1 1 d G . . . .
H5A H 0.467426 0.680388 0.236952 0.064 Uiso 1 1 calc R U . . .
C7 C 0.5703(3) 0.6574(2) 0.2054(5) 0.034(2) Uani 1 1 d . . . . .
C8 C 0.5847(3) 0.6811(2) 0.2484(5) 0.038(2) Uani 1 1 d . . . . .
H8A H 0.595863 0.697187 0.222399 0.045 Uiso 1 1 calc R U . . .
H8B H 0.562772 0.689336 0.272937 0.045 Uiso 1 1 calc R U . . .
C9 C 0.6812(3) 0.4355(2) 0.0644(5) 0.041(3) Uani 1 1 d D . . . .
C10 C 0.6755(3) 0.4277(2) 0.1377(5) 0.042(3) Uani 1 1 d D . . . .
H10 H 0.688757 0.408425 0.144341 0.050 Uiso 1 1 calc R U . . .
C11 C 0.6877(4) 0.4771(3) 0.1801(7) 0.059(3) Uani 1 1 d . . . . .
C12 C 0.7174(5) 0.4940(4) 0.2167(9) 0.089(5) Uani 1 1 d . . . . .
H12A H 0.741707 0.495128 0.191868 0.107 Uiso 1 1 calc R U . . .
H12B H 0.722949 0.484023 0.257587 0.107 Uiso 1 1 calc R U . . .
C13 C 0.6328(4) 0.4225(3) 0.1553(6) 0.054(3) Uani 1 1 d . . . . .
H13A H 0.618507 0.441377 0.152684 0.065 Uiso 1 1 calc R U . . .
H13B H 0.621080 0.408633 0.124537 0.065 Uiso 1 1 calc R U . . .
C14 C 0.6297(4) 0.4109(3) 0.2181(6) 0.078(4) Uani 1 1 d G U . . .
N8 N 0.6257(4) 0.3820(2) 0.2342(6) 0.114(5) Uani 1 1 d G U . . .
H8 H 0.623489 0.367199 0.207473 0.137 Uiso 1 1 calc R U . . .
C16 C 0.6255(4) 0.3801(3) 0.2990(6) 0.069(4) Uani 1 1 d G . . . .
H16 H 0.623077 0.362565 0.323263 0.083 Uiso 1 1 calc R U . . .
N7 N 0.6295(6) 0.4078(4) 0.3229(7) 0.260(18) Uani 1 1 d G . . . .
H7 H 0.630286 0.412586 0.363589 0.312 Uiso 1 1 calc R U . . .
C15 C 0.6321(7) 0.4268(3) 0.2730(8) 0.23(2) Uani 1 1 d G . . . .
H15 H 0.635081 0.447578 0.275827 0.278 Uiso 1 1 calc R U . . .

loop_
_atom_site_aniso_label
_atom_site_aniso_U_11
_atom_site_aniso_U_22
_atom_site_aniso_U_33
_atom_site_aniso_U_23
_atom_site_aniso_U_13
_atom_site_aniso_U_12
Mo1 0.0209(4) 0.0168(4) 0.0214(4) 0.0032(3) -0.0014(3) -0.0013(3)
Mo2 0.0232(4) 0.0220(4) 0.0224(4) 0.0044(3) -0.0054(3) -0.0035(3)
Mo3 0.0173(3) 0.0200(4) 0.0195(4) 0.0048(3) -0.0024(3) 0.0005(3)
Mo4 0.0158(3) 0.0169(4) 0.0195(4) 0.0015(3) 0.0020(3) 0.0012(3)
Mo5 0.0163(3) 0.0193(4) 0.0169(3) 0.0045(3) 0.0004(3) 0.0012(3)
Mo6 0.0154(3) 0.0159(3) 0.0167(3) 0.0021(3) 0.0017(3) 0.0021(3)
Mo7 0.0155(3) 0.0208(4) 0.0185(4) -0.0056(3) -0.0008(3) 0.0014(3)
Mo8 0.0171(3) 0.0151(3) 0.0193(4) -0.0020(3) -0.0030(3) 0.0020(3)
Mo9 0.0168(3) 0.0162(3) 0.0198(4) -0.0023(3) -0.0008(3) 0.0009(3)
Mo10 0.0191(3) 0.0171(4) 0.0209(4) -0.0006(3) 0.0015(3) -0.0012(3)
Mo11 0.0170(3) 0.0164(4) 0.0214(4) -0.0024(3) 0.0027(3) -0.0031(3)
Mo12 0.0163(3) 0.0213(4) 0.0214(4) -0.0065(3) 0.0015(3) -0.0030(3)
Mo13 0.0169(3) 0.0162(3) 0.0200(4) -0.0026(3) 0.0032(3) -0.0038(3)
Mo14 0.0172(3) 0.0219(4) 0.0196(4) -0.0043(3) -0.0006(3) -0.0030(3)
Mo15 0.0172(3) 0.0183(4) 0.0189(4) -0.0019(3) 0.0029(3) -0.0039(3)
Mo16 0.0228(4) 0.0277(4) 0.0197(4) -0.0003(3) 0.0007(3) -0.0062(3)
Mo17 0.0211(4) 0.0209(4) 0.0210(4) -0.0014(3) -0.0021(3) -0.0035(3)
Mo20 0.0239(4) 0.0219(4) 0.0182(4) -0.0029(3) 0.0015(3) -0.0065(3)
Mo21 0.0219(4) 0.0186(4) 0.0267(4) 0.0031(3) -0.0030(3) -0.0028(3)
Mo22 0.0163(3) 0.0208(4) 0.0230(4) -0.0064(3) 0.0010(3) 0.0006(3)
Mo23 0.0151(3) 0.0276(4) 0.0212(4) -0.0032(3) 0.0003(3) -0.0004(3)
Mo24 0.0390(5) 0.0229(4) 0.0243(4) 0.0040(3) -0.0092(4) -0.0094(3)
Mo25 0.0305(4) 0.0211(4) 0.0232(4) 0.0003(3) -0.0057(3) -0.0043(3)
Mo26 0.0317(4) 0.0241(4) 0.0162(4) 0.0019(3) 0.0007(3) 0.0108(3)
Mo27 0.0218(4) 0.0183(4) 0.0247(4) 0.0009(3) 0.0003(3) -0.0021(3)
Mo28 0.0179(3) 0.0175(4) 0.0192(4) -0.0026(3) 0.0019(3) -0.0028(3)
Mo29 0.0174(3) 0.0150(3) 0.0186(4) 0.0010(3) -0.0012(3) 0.0005(3)
Mo30 0.0205(4) 0.0178(4) 0.0204(4) -0.0008(3) 0.0014(3) -0.0026(3)
Mo31 0.0263(4) 0.0222(4) 0.0191(4) 0.0010(3) -0.0017(3) -0.0043(3)
Mo32 0.0180(3) 0.0222(4) 0.0217(4) -0.0065(3) 0.0002(3) 0.0001(3)
Mo33 0.0167(3) 0.0163(3) 0.0168(3) 0.0017(3) 0.0009(3) 0.0000(3)
Mo34 0.0182(3) 0.0173(4) 0.0219(4) -0.0020(3) -0.0014(3) -0.0004(3)
Mo35 0.0192(4) 0.0241(4) 0.0301(4) -0.0050(3) -0.0008(3) 0.0013(3)
Mo36 0.0149(3) 0.0306(4) 0.0176(4) -0.0041(3) 0.0000(3) 0.0009(3)
Mo37 0.0215(4) 0.0152(4) 0.0236(4) -0.0017(3) -0.0009(3) -0.0018(3)
Mo38 0.0178(3) 0.0250(4) 0.0196(4) -0.0028(3) -0.0002(3) -0.0012(3)
Mo39 0.0267(4) 0.0341(4) 0.0191(4) 0.0005(3) -0.0025(3) 0.0102(3)
Mo40 0.0179(3) 0.0211(4) 0.0197(4) -0.0055(3) 0.0022(3) -0.0047(3)
Mo41 0.0181(3) 0.0197(4) 0.0257(4) -0.0050(3) 0.0017(3) -0.0025(3)
Mo42 0.0335(4) 0.0188(4) 0.0175(4) -0.0017(3) -0.0018(3) 0.0023(3)
Mo43 0.0227(4) 0.0325(4) 0.0273(4) 0.0021(3) 0.0041(3) -0.0006(3)
Mo44 0.0298(4) 0.0173(4) 0.0264(4) -0.0021(3) -0.0044(3) -0.0003(3)
Mo45 0.0283(4) 0.0175(4) 0.0221(4) 0.0014(3) -0.0026(3) -0.0013(3)
Mo46 0.0255(4) 0.0188(4) 0.0238(4) 0.0046(3) -0.0051(3) -0.0063(3)
Mo47 0.0149(3) 0.0295(4) 0.0293(4) 0.0044(3) -0.0012(3) 0.0007(3)
Mo48 0.0185(4) 0.0307(4) 0.0280(4) -0.0081(3) 0.0019(3) -0.0037(3)
Mo49 0.0291(4) 0.0381(5) 0.0210(4) 0.0005(3) -0.0010(3) -0.0019(4)
Mo50 0.0368(5) 0.0289(5) 0.0310(5) 0.0033(4) 0.0039(4) -0.0053(4)
Mo51 0.0243(4) 0.0292(4) 0.0184(4) 0.0013(3) 0.0024(3) 0.0005(3)
Mo52 0.0173(3) 0.0170(4) 0.0232(4) 0.0042(3) -0.0014(3) 0.0002(3)
Mo53 0.0257(4) 0.0296(4) 0.0381(5) -0.0069(4) 0.0033(4) 0.0017(3)
Mo54 0.0556(6) 0.0234(4) 0.0321(5) -0.0034(4) 0.0118(4) -0.0094(4)
Mo55 0.0160(4) 0.0429(5) 0.0383(5) 0.0139(4) -0.0005(4) -0.0005(3)
Mo56 0.0294(4) 0.0174(4) 0.0312(4) 0.0018(3) -0.0085(4) -0.0012(3)
Mo57 0.0369(5) 0.0203(4) 0.0468(5) 0.0075(4) -0.0179(4) -0.0076(3)
Mo58 0.0282(4) 0.0461(5) 0.0394(5) 0.0166(4) 0.0067(4) -0.0009(4)
Mo59 0.0204(4) 0.0449(5) 0.0348(5) -0.0112(4) -0.0040(4) 0.0017(4)
Mo60 0.0383(5) 0.0250(4) 0.0329(5) -0.0060(3) 0.0054(4) -0.0037(4)
Mo61 0.0180(8) 0.0199(8) 0.0286(10) -0.0078(7) -0.0016(7) 0.0002(5)
Mo62 0.0538(10) 0.0250(6) 0.0282(8) 0.0007(5) 0.0096(7) -0.0039(7)
Mo63 0.0322(10) 0.0164(7) 0.0370(11) -0.0001(7) -0.0128(7) -0.0009(6)
Mo64 0.0542(11) 0.0261(8) 0.0257(8) -0.0034(6) 0.0095(8) -0.0079(8)
M61 0.0143(14) 0.0232(16) 0.0183(18) -0.0063(14) 0.0047(13) -0.0045(11)
M62 0.057(4) 0.035(3) 0.047(4) -0.001(3) 0.020(3) -0.023(3)
M63 0.030(2) 0.0118(14) 0.023(2) -0.0022(14) -0.0051(14) 0.0001(13)
M64 0.063(3) 0.022(2) 0.050(3) -0.0031(18) 0.029(2) -0.008(2)
Ce1 0.0289(3) 0.0178(2) 0.0351(3) -0.0056(2) -0.0080(2) 0.0013(2)
Ce2 0.0190(2) 0.0455(3) 0.0253(3) 0.0074(2) 0.0016(2) 0.0010(2)
O1 0.070(7) 0.086(7) 0.085(8) -0.033(6) -0.009(6) -0.010(6)
O2 0.130(9) 0.038(5) 0.058(6) 0.007(4) 0.051(6) -0.006(5)
O3 0.055(5) 0.048(5) 0.037(4) 0.006(4) 0.002(4) -0.008(4)
O4 0.046(4) 0.020(3) 0.055(5) 0.005(3) 0.007(4) -0.006(3)
O5 0.124(9) 0.057(6) 0.074(7) -0.025(5) -0.043(7) -0.007(6)
O6 0.054(5) 0.043(4) 0.028(4) 0.003(3) -0.012(3) 0.009(4)
O7 0.041(4) 0.027(4) 0.027(4) 0.001(3) -0.005(3) -0.005(3)
O8 0.046(4) 0.027(4) 0.052(5) 0.000(3) -0.010(4) -0.008(3)
O9 0.033(3) 0.030(4) 0.023(3) 0.004(3) -0.003(3) 0.000(3)
O10 0.050(5) 0.072(6) 0.043(5) -0.010(4) 0.002(4) 0.000(4)
O11 0.057(5) 0.082(7) 0.060(6) 0.018(5) -0.014(5) -0.024(5)
O12 0.041(4) 0.057(5) 0.084(7) 0.047(5) 0.028(4) 0.022(4)
O13 0.023(3) 0.034(4) 0.027(3) 0.001(3) 0.001(3) -0.006(3)
O14 0.023(3) 0.025(3) 0.030(3) -0.003(3) 0.004(3) 0.001(3)
O15 0.027(3) 0.028(3) 0.025(3) 0.005(3) 0.004(3) -0.006(3)
O16 0.021(3) 0.028(3) 0.029(3) 0.005(3) 0.005(3) -0.010(3)
O17 0.027(3) 0.038(4) 0.028(4) 0.005(3) 0.008(3) 0.006(3)
O18 0.020(3) 0.091(6) 0.020(3) -0.018(4) 0.001(3) -0.005(4)
O19 0.029(3) 0.029(4) 0.028(3) 0.005(3) -0.004(3) -0.004(3)
O20 0.019(3) 0.030(3) 0.023(3) 0.001(3) 0.003(3) -0.008(3)
O21 0.030(3) 0.021(3) 0.027(3) -0.008(3) -0.007(3) 0.006(3)
O22 0.024(3) 0.019(3) 0.035(4) -0.004(3) 0.004(3) -0.003(2)
O23 0.021(3) 0.019(3) 0.032(4) -0.001(3) -0.001(3) -0.005(2)
O24 0.033(4) 0.031(4) 0.030(4) -0.001(3) 0.005(3) -0.010(3)
O25 0.020(3) 0.026(3) 0.020(3) -0.001(3) -0.003(3) -0.005(2)
O26 0.019(3) 0.024(3) 0.025(3) -0.001(3) 0.000(3) -0.005(2)
O27 0.015(3) 0.033(4) 0.034(4) -0.012(3) -0.002(3) -0.005(3)
O28 0.018(3) 0.020(3) 0.029(3) -0.006(3) 0.000(3) -0.010(2)
O29 0.021(3) 0.017(3) 0.026(3) 0.000(2) -0.005(3) -0.005(2)
O30 0.029(3) 0.022(3) 0.023(3) 0.005(3) -0.001(3) -0.001(3)
O31 0.019(3) 0.023(3) 0.028(3) 0.002(3) 0.005(3) -0.006(2)
O32 0.040(4) 0.021(3) 0.033(4) 0.004(3) -0.007(3) -0.002(3)
O33 0.044(4) 0.029(4) 0.037(4) 0.004(3) 0.001(3) -0.001(3)
O34 0.073(7) 0.140(10) 0.048(6) -0.023(6) 0.006(5) 0.060(7)
O35 0.080(7) 0.068(6) 0.050(5) -0.015(5) 0.017(5) -0.032(5)
O36 0.037(4) 0.022(3) 0.024(3) -0.007(3) -0.008(3) -0.002(3)
O37 0.071(5) 0.037(4) 0.037(4) 0.006(3) 0.005(4) -0.012(4)
O38 0.026(3) 0.019(3) 0.049(4) -0.005(3) -0.002(3) -0.001(3)
O39 0.032(4) 0.039(5) 0.115(8) -0.010(5) -0.008(5) -0.011(3)
O41 0.043(4) 0.016(3) 0.036(4) 0.000(3) 0.006(3) -0.001(3)
O42 0.028(3) 0.019(3) 0.022(3) -0.006(2) -0.001(3) 0.000(2)
O43 0.022(3) 0.018(3) 0.015(3) -0.008(2) 0.004(2) -0.007(2)
O44 0.025(3) 0.022(3) 0.032(4) -0.004(3) -0.003(3) -0.001(3)
O45 0.023(3) 0.020(3) 0.024(3) -0.004(2) 0.001(3) -0.004(2)
O46 0.030(3) 0.032(4) 0.024(3) -0.008(3) 0.007(3) -0.001(3)
O47 0.015(3) 0.014(3) 0.029(3) -0.003(2) 0.002(2) -0.001(2)
O48 0.017(3) 0.015(3) 0.033(3) -0.006(3) 0.000(3) 0.004(2)
O49 0.030(3) 0.021(3) 0.038(4) 0.006(3) 0.001(3) -0.003(3)
O50 0.026(3) 0.016(3) 0.030(3) 0.000(2) 0.003(3) -0.002(2)
O51 0.017(3) 0.018(3) 0.028(3) 0.000(2) 0.000(2) -0.003(2)
O52 0.041(4) 0.034(4) 0.019(3) 0.004(3) 0.008(3) 0.001(3)
O53 0.018(3) 0.021(3) 0.026(3) -0.005(2) -0.002(3) -0.001(2)
O54 0.015(3) 0.017(3) 0.026(3) -0.004(2) 0.002(2) -0.002(2)
O55 0.021(3) 0.020(3) 0.031(3) -0.004(3) 0.006(3) -0.001(2)
O56 0.031(4) 0.026(4) 0.044(4) 0.002(3) -0.006(3) -0.007(3)
O57 0.018(3) 0.021(3) 0.034(4) 0.004(3) -0.001(3) -0.005(2)
O58 0.014(3) 0.032(3) 0.028(3) -0.010(3) 0.000(3) 0.003(3)
O59 0.025(3) 0.018(3) 0.017(3) -0.003(2) 0.005(2) -0.002(2)
O60 0.021(3) 0.016(3) 0.031(3) 0.000(3) 0.003(3) -0.002(2)
O61 0.019(3) 0.020(3) 0.025(3) -0.003(2) 0.005(3) -0.004(2)
O62 0.024(3) 0.019(3) 0.025(3) -0.002(2) 0.001(3) -0.002(2)
O63 0.015(3) 0.033(4) 0.036(4) -0.003(3) 0.004(3) -0.001(3)
O64 0.030(4) 0.048(4) 0.023(3) -0.016(3) -0.007(3) 0.000(3)
O65 0.020(3) 0.035(4) 0.031(4) -0.007(3) 0.002(3) -0.001(3)
O66 0.031(4) 0.049(4) 0.042(4) -0.015(3) -0.002(3) -0.016(3)
O67 0.064(6) 0.082(7) 0.043(5) -0.027(5) -0.008(4) -0.016(5)
O68 0.012(3) 0.051(4) 0.049(4) 0.012(4) 0.003(3) 0.001(3)
O69 0.021(3) 0.043(4) 0.035(4) 0.004(3) 0.003(3) 0.002(3)
O70 0.015(3) 0.040(4) 0.025(3) 0.001(3) -0.002(3) -0.003(3)
O71 0.039(4) 0.043(4) 0.048(5) 0.014(4) 0.000(4) -0.006(3)
O72 0.040(4) 0.076(6) 0.038(4) 0.007(4) 0.005(4) 0.013(4)
O73 0.024(4) 0.041(4) 0.074(6) 0.029(4) 0.003(4) 0.004(3)
O74 0.017(3) 0.035(4) 0.032(4) 0.004(3) 0.004(3) -0.001(3)
O75 0.026(3) 0.040(4) 0.021(3) -0.010(3) 0.000(3) 0.002(3)
O76 0.016(3) 0.026(3) 0.026(3) -0.009(3) -0.003(2) 0.005(2)
O77 0.017(3) 0.025(3) 0.019(3) -0.005(2) -0.005(2) 0.001(2)
O78 0.021(3) 0.028(3) 0.018(3) -0.010(2) 0.001(2) -0.002(2)
O79 0.024(3) 0.033(4) 0.032(4) -0.013(3) -0.004(3) 0.008(3)
O80 0.016(3) 0.029(3) 0.014(3) -0.003(2) 0.001(2) 0.003(2)
O81 0.020(3) 0.021(3) 0.026(3) -0.004(3) 0.000(3) -0.002(2)
O82 0.021(3) 0.012(3) 0.033(3) 0.000(2) 0.009(3) -0.009(2)
O83 0.016(3) 0.017(3) 0.027(3) 0.000(2) 0.008(2) -0.004(2)
O84 0.028(3) 0.027(3) 0.039(4) 0.001(3) 0.000(3) -0.008(3)
O85 0.016(3) 0.018(3) 0.022(3) -0.004(2) -0.003(2) -0.007(2)
O86 0.054(5) 0.044(4) 0.034(4) 0.012(3) 0.016(4) 0.003(4)
O87 0.032(4) 0.037(4) 0.027(4) -0.002(3) 0.003(3) 0.002(3)
O88 0.021(3) 0.027(4) 0.053(4) -0.019(3) 0.003(3) -0.005(3)
O89 0.030(4) 0.045(4) 0.047(5) -0.003(4) 0.015(3) -0.013(3)
O90 0.033(4) 0.039(4) 0.056(5) -0.023(4) -0.008(4) 0.006(3)
O91 0.016(3) 0.033(4) 0.037(4) -0.010(3) 0.001(3) -0.003(3)
O92 0.023(3) 0.035(4) 0.037(4) 0.008(3) -0.007(3) -0.002(3)
O93 0.024(3) 0.026(3) 0.031(4) -0.001(3) -0.005(3) -0.002(3)
O94 0.025(3) 0.023(3) 0.027(3) -0.011(3) 0.002(3) -0.002(3)
O95 0.019(3) 0.015(3) 0.028(3) 0.000(2) -0.003(3) 0.003(2)
O96 0.052(4) 0.037(4) 0.016(3) -0.004(3) -0.002(3) 0.005(3)
O97 0.019(3) 0.021(3) 0.043(4) -0.004(3) 0.006(3) 0.001(2)
O98 0.019(3) 0.023(3) 0.026(3) -0.003(3) 0.001(3) -0.002(2)
O99 0.022(3) 0.022(3) 0.038(4) 0.008(3) -0.002(3) -0.001(2)
O100 0.026(3) 0.016(3) 0.029(3) -0.007(3) -0.002(3) -0.002(2)
O101 0.022(3) 0.021(3) 0.017(3) 0.003(2) 0.004(2) -0.001(2)
O102 0.017(3) 0.022(3) 0.020(3) -0.002(2) -0.005(2) -0.001(2)
O103 0.028(3) 0.022(3) 0.029(3) 0.005(3) 0.002(3) -0.001(3)
O104 0.026(3) 0.018(3) 0.037(4) 0.002(3) -0.001(3) 0.001(3)
O105 0.024(3) 0.017(3) 0.020(3) -0.003(2) -0.002(3) 0.000(2)
O106 0.024(3) 0.013(3) 0.039(4) -0.005(3) -0.003(3) -0.010(2)
O107 0.018(3) 0.036(4) 0.022(3) -0.018(3) 0.003(3) -0.003(3)
O108 0.020(3) 0.029(3) 0.019(3) 0.002(3) 0.000(2) -0.004(2)
O109 0.012(3) 0.019(3) 0.031(3) -0.005(3) 0.000(2) -0.004(2)
O110 0.030(3) 0.034(4) 0.028(4) 0.002(3) -0.006(3) -0.003(3)
O111 0.028(3) 0.036(4) 0.032(4) -0.009(3) 0.004(3) -0.003(3)
O112 0.019(3) 0.024(3) 0.026(3) 0.007(3) -0.004(3) -0.001(2)
O113 0.030(3) 0.030(3) 0.017(3) 0.006(3) 0.001(3) 0.003(3)
O114 0.019(3) 0.022(3) 0.025(3) -0.002(3) 0.000(3) -0.002(2)
O115 0.026(3) 0.016(3) 0.018(3) 0.007(2) 0.001(3) -0.001(2)
O116 0.017(3) 0.028(3) 0.015(3) -0.004(2) -0.003(2) 0.003(2)
O117 0.026(3) 0.013(3) 0.028(3) -0.002(2) 0.004(3) 0.003(2)
O118 0.024(3) 0.031(4) 0.055(5) -0.019(3) -0.008(3) -0.002(3)
O119 0.012(3) 0.027(3) 0.024(3) 0.001(3) 0.001(2) 0.002(2)
O120 0.032(4) 0.107(7) 0.024(4) -0.013(4) -0.001(3) -0.007(4)
O121 0.017(3) 0.068(5) 0.070(6) 0.041(5) -0.010(4) -0.008(3)
O122 0.049(5) 0.089(7) 0.038(5) 0.008(4) -0.012(4) 0.007(5)
O123 0.041(5) 0.072(6) 0.080(7) 0.035(5) 0.011(5) 0.003(4)
O124 0.030(4) 0.043(4) 0.069(6) -0.024(4) -0.008(4) 0.002(3)
O125 0.019(3) 0.037(4) 0.036(4) -0.008(3) -0.002(3) 0.001(3)
O126 0.009(3) 0.032(3) 0.027(3) 0.001(3) -0.002(2) -0.003(2)
O127 0.030(3) 0.022(3) 0.029(3) -0.010(3) 0.006(3) 0.005(3)
O128 0.011(3) 0.023(3) 0.026(3) -0.006(2) -0.004(2) 0.001(2)
O129 0.018(3) 0.021(3) 0.022(3) -0.006(2) -0.003(2) 0.005(2)
O130 0.020(3) 0.017(3) 0.023(3) 0.000(2) -0.003(2) -0.002(2)
O131 0.013(3) 0.024(3) 0.017(3) 0.002(2) 0.003(2) 0.001(2)
O132 0.019(3) 0.020(3) 0.018(3) 0.005(2) 0.002(2) 0.000(2)
O133 0.041(4) 0.031(4) 0.037(4) -0.005(3) 0.005(3) 0.013(3)
O134 0.017(3) 0.024(3) 0.018(3) -0.001(2) 0.004(2) 0.002(2)
O135 0.021(3) 0.019(3) 0.024(3) -0.002(2) 0.003(3) 0.004(2)
O136 0.019(3) 0.046(4) 0.018(3) 0.000(3) 0.001(3) 0.007(3)
O137 0.025(3) 0.022(3) 0.042(4) -0.009(3) 0.003(3) 0.003(3)
O138 0.022(3) 0.010(3) 0.028(3) 0.006(2) -0.002(3) -0.002(2)
O139 0.023(3) 0.031(4) 0.036(4) 0.009(3) -0.013(3) -0.003(3)
O140 0.011(3) 0.014(3) 0.026(3) 0.003(2) 0.000(2) 0.003(2)
O141 0.019(3) 0.018(3) 0.027(3) -0.001(2) 0.001(3) 0.004(2)
O142 0.033(3) 0.017(3) 0.018(3) -0.004(2) -0.005(3) 0.003(3)
O143 0.031(3) 0.027(3) 0.015(3) -0.002(2) 0.000(3) 0.000(3)
O144 0.016(3) 0.019(3) 0.029(3) -0.003(3) 0.001(3) 0.006(2)
O145 0.019(3) 0.013(3) 0.017(3) 0.002(2) 0.000(2) 0.003(2)
O146 0.021(3) 0.020(3) 0.025(3) 0.004(2) 0.000(3) 0.000(2)
O147 0.033(4) 0.032(4) 0.041(4) -0.004(3) -0.018(3) 0.002(3)
O148 0.027(3) 0.029(3) 0.026(3) 0.009(3) 0.002(3) 0.002(3)
O149 0.017(3) 0.030(3) 0.033(4) -0.003(3) -0.001(3) -0.002(3)
O150 0.028(4) 0.048(5) 0.063(5) -0.030(4) 0.003(4) -0.004(3)
O151 0.097(8) 0.046(5) 0.088(8) 0.019(5) -0.030(6) -0.004(5)
O152 0.041(4) 0.041(4) 0.020(3) 0.003(3) -0.004(3) -0.008(3)
O153 0.073(6) 0.061(6) 0.050(5) 0.014(4) -0.029(5) -0.026(5)
O154 0.061(6) 0.075(6) 0.110(8) -0.047(6) 0.032(6) -0.017(5)
O155 0.052(5) 0.026(4) 0.043(4) -0.009(3) 0.010(4) -0.009(3)
O156 0.030(3) 0.023(3) 0.031(4) -0.004(3) 0.003(3) -0.003(3)
O157 0.019(3) 0.025(3) 0.026(3) 0.003(3) 0.002(3) 0.003(2)
O158 0.021(3) 0.022(3) 0.017(3) -0.004(2) 0.002(2) 0.005(2)
O159 0.020(3) 0.026(3) 0.017(3) 0.003(2) 0.003(2) 0.002(2)
O160 0.016(3) 0.022(3) 0.027(3) 0.006(3) 0.002(2) 0.004(2)
O161 0.031(3) 0.014(3) 0.029(3) -0.003(2) -0.009(3) -0.005(2)
O162 0.035(4) 0.031(4) 0.035(4) 0.003(3) -0.001(3) -0.001(3)
O163 0.042(4) 0.035(4) 0.027(4) 0.001(3) -0.003(3) -0.002(3)
O164 0.034(4) 0.044(4) 0.035(4) 0.021(3) -0.014(3) -0.018(3)
O165 0.030(3) 0.021(3) 0.028(3) 0.001(3) -0.002(3) -0.006(3)
O166 0.025(3) 0.015(3) 0.019(3) 0.005(2) 0.002(2) 0.002(2)
O167 0.020(3) 0.022(3) 0.029(3) -0.001(3) 0.007(3) 0.002(2)
O168 0.017(3) 0.037(4) 0.037(4) 0.005(3) -0.005(3) 0.010(3)
O169 0.024(3) 0.018(3) 0.022(3) 0.002(2) 0.005(3) 0.000(2)
O170 0.032(3) 0.018(3) 0.023(3) 0.002(2) -0.002(3) 0.002(3)
O171 0.019(3) 0.025(3) 0.026(3) 0.000(3) -0.009(3) -0.005(2)
O172 0.022(3) 0.034(4) 0.026(3) 0.009(3) -0.010(3) 0.002(3)
O173 0.024(3) 0.037(4) 0.025(3) 0.008(3) -0.006(3) -0.001(3)
O174 0.023(3) 0.025(3) 0.026(3) 0.003(3) -0.002(3) -0.004(3)
O175 0.036(4) 0.036(4) 0.022(3) -0.002(3) 0.005(3) -0.005(3)
O176 0.059(5) 0.043(5) 0.057(5) 0.001(4) 0.000(4) 0.013(4)
O177 0.051(4) 0.037(4) 0.025(4) 0.010(3) 0.001(3) -0.010(3)
O178 0.059(5) 0.030(4) 0.058(5) 0.000(4) 0.029(4) -0.015(4)
O179 0.106(8) 0.038(5) 0.092(8) -0.011(5) -0.026(7) -0.004(5)
O180 0.143(9) 0.058(6) 0.078(6) -0.030(5) 0.067(6) -0.044(6)
O181 0.123(9) 0.056(6) 0.053(6) -0.002(5) -0.035(6) -0.023(6)
O182 0.089(7) 0.043(5) 0.051(5) -0.009(4) 0.041(5) -0.021(4)
O183 0.086(6) 0.034(4) 0.036(4) -0.003(3) 0.026(4) -0.027(4)
O184 0.071(6) 0.075(6) 0.023(4) 0.018(4) -0.010(4) -0.044(5)
O185 0.062(5) 0.020(3) 0.029(4) -0.008(3) 0.000(3) -0.009(3)
O186 0.052(5) 0.028(4) 0.054(5) 0.002(3) -0.002(4) -0.002(3)
O187 0.031(4) 0.029(4) 0.030(4) 0.008(3) -0.013(3) -0.006(3)
O188 0.030(3) 0.020(3) 0.019(3) 0.011(2) -0.002(3) -0.003(2)
O189 0.019(3) 0.019(3) 0.030(3) 0.010(3) 0.002(3) 0.004(2)
O190 0.032(4) 0.022(3) 0.036(4) 0.005(3) -0.001(3) -0.004(3)
O191 0.023(3) 0.019(3) 0.031(3) 0.001(3) -0.001(3) -0.005(2)
O192 0.052(5) 0.054(5) 0.051(5) -0.008(4) 0.006(4) -0.002(4)
O193 0.050(5) 0.031(4) 0.094(7) 0.026(4) -0.038(5) -0.015(3)
O194 0.045(5) 0.058(5) 0.048(5) 0.007(4) 0.014(4) -0.008(4)
O195 0.054(5) 0.020(4) 0.062(5) -0.004(3) -0.030(4) 0.000(3)
O196 0.036(4) 0.024(3) 0.044(4) 0.003(3) -0.022(3) -0.006(3)
O197 0.032(4) 0.026(4) 0.048(4) -0.004(3) 0.006(3) -0.004(3)
O198 0.078(6) 0.028(4) 0.025(4) 0.002(3) 0.000(4) 0.004(4)
O199 0.040(4) 0.016(3) 0.026(3) 0.002(3) -0.016(3) -0.002(3)
O200 0.028(3) 0.022(3) 0.025(3) 0.004(3) 0.000(3) 0.002(3)
O201 0.025(3) 0.020(3) 0.036(4) 0.003(3) 0.003(3) -0.002(3)
O202 0.034(4) 0.024(3) 0.029(4) 0.003(3) -0.007(3) -0.004(3)
O203 0.055(5) 0.033(4) 0.035(4) 0.012(3) -0.017(4) -0.007(3)
O204 0.030(3) 0.026(3) 0.021(3) 0.001(3) -0.003(3) -0.001(3)
O205 0.020(3) 0.028(3) 0.030(3) 0.000(3) -0.010(3) -0.003(3)
O206 0.032(4) 0.028(4) 0.040(4) 0.004(3) 0.005(3) -0.002(3)
O207 0.049(4) 0.027(4) 0.028(4) 0.001(3) -0.011(3) -0.007(3)
O208 0.019(3) 0.028(3) 0.042(4) -0.002(3) 0.003(3) -0.002(3)
O209 0.022(3) 0.027(3) 0.023(3) 0.003(3) 0.003(3) -0.002(2)
O210 0.024(3) 0.030(3) 0.017(3) -0.002(3) 0.004(3) -0.003(3)
O211 0.026(3) 0.025(3) 0.028(3) 0.002(3) 0.009(3) 0.001(3)
O212 0.030(3) 0.013(3) 0.029(3) -0.007(2) 0.001(3) 0.002(2)
O213 0.024(3) 0.018(3) 0.029(3) 0.001(3) -0.004(3) -0.001(2)
O214 0.020(3) 0.031(4) 0.047(4) 0.010(3) 0.002(3) -0.003(3)
O215 0.026(3) 0.036(4) 0.031(4) 0.001(3) -0.001(3) -0.006(3)
O216 0.032(3) 0.018(3) 0.030(3) -0.003(3) -0.003(3) -0.008(3)
O217 0.030(4) 0.027(3) 0.033(4) 0.005(3) 0.006(3) 0.005(3)
O218 0.033(3) 0.022(3) 0.019(3) -0.002(2) -0.002(3) -0.001(3)
O219 0.049(5) 0.071(6) 0.039(5) 0.004(4) -0.004(4) -0.001(4)
O220 0.070(6) 0.052(5) 0.028(4) -0.006(3) 0.001(4) 0.005(4)
O221 0.047(4) 0.019(3) 0.047(4) -0.004(3) -0.011(4) 0.004(3)
O222 0.071(7) 0.137(11) 0.083(8) -0.023(7) -0.048(6) -0.007(7)
O223 0.093(8) 0.177(10) 0.061(6) 0.015(7) -0.022(6) 0.025(7)
O224 0.037(4) 0.043(5) 0.118(8) 0.030(5) 0.013(5) 0.001(4)
O225 0.058(6) 0.108(9) 0.060(6) 0.002(6) 0.014(5) -0.010(6)
O236 0.060(5) 0.042(5) 0.060(5) -0.001(4) -0.020(4) 0.004(4)
O237 0.072(7) 0.068(7) 0.095(8) 0.001(6) -0.011(6) 0.003(6)
N1 0.037(5) 0.027(4) 0.038(5) 0.000(4) -0.003(4) 0.002(4)
N4 0.057(6) 0.035(5) 0.045(6) -0.007(4) -0.013(5) 0.000(4)
N5 0.049(6) 0.063(7) 0.059(7) 0.003(6) -0.009(5) -0.002(5)
N6 0.130(14) 0.090(11) 0.127(14) -0.015(11) 0.001(12) -0.017(10)
C1 0.023(5) 0.022(5) 0.029(5) 0.002(4) -0.006(4) 0.004(4)
C2 0.023(4) 0.019(4) 0.032(5) -0.003(4) -0.010(4) 0.005(4)
C3 0.039(6) 0.024(5) 0.050(7) -0.005(5) 0.001(5) 0.009(4)
C4 0.038(6) 0.037(6) 0.038(6) 0.009(5) 0.007(5) -0.003(5)
N3 0.096(10) 0.069(8) 0.064(8) -0.004(7) 0.009(7) -0.001(7)
C6 0.107(14) 0.101(14) 0.055(10) 0.019(9) 0.018(9) 0.022(12)
N2 0.095(12) 0.18(2) 0.092(13) -0.033(13) 0.033(10) -0.032(13)
C5 0.079(9) 0.043(7) 0.037(7) 0.000(5) 0.012(6) 0.006(6)
C7 0.046(6) 0.022(5) 0.034(6) 0.001(4) -0.004(5) 0.001(4)
C8 0.036(5) 0.043(6) 0.034(6) 0.001(5) -0.004(5) 0.004(5)
C9 0.045(6) 0.035(6) 0.043(6) -0.001(5) 0.000(5) 0.004(5)
C10 0.038(6) 0.039(6) 0.049(7) -0.007(5) -0.003(5) 0.006(5)
C11 0.059(8) 0.050(8) 0.069(9) -0.004(7) 0.009(7) 0.001(7)
C12 0.078(11) 0.093(13) 0.097(13) -0.014(10) 0.001(10) 0.003(10)
C13 0.052(7) 0.052(8) 0.059(8) -0.005(6) -0.003(6) 0.004(6)
C14 0.086(10) 0.073(9) 0.074(10) 0.008(8) 0.015(8) 0.000(8)
N8 0.131(11) 0.111(10) 0.100(10) -0.002(9) 0.028(9) 0.023(10)
C16 0.091(11) 0.069(10) 0.047(8) 0.008(7) -0.003(8) 0.033(9)
N7 0.28(4) 0.39(5) 0.11(2) -0.04(3) 0.04(2) 0.02(4)
C15 0.45(7) 0.17(3) 0.073(17) -0.027(18) 0.07(3) -0.05(3)

loop_
_atom_type_symbol
_atom_type_description
_atom_type_scat_dispersion_real
_atom_type_scat_dispersion_imag
_atom_type_scat_source
Mo Mo -1.6832 0.6857 'International Tables Vol C Tables 4.2.6.8 and 6.1.1.4'
Ce Ce -0.2486 2.6331 'International Tables Vol C Tables 4.2.6.8 and 6.1.1.4'
O O 0.0106 0.0060 'International Tables Vol C Tables 4.2.6.8 and 6.1.1.4'
N N 0.0061 0.0033 'International Tables Vol C Tables 4.2.6.8 and 6.1.1.4'
C C 0.0033 0.0016 'International Tables Vol C Tables 4.2.6.8 and 6.1.1.4'
H H 0.0000 0.0000 'International Tables Vol C Tables 4.2.6.8 and 6.1.1.4'
Na Na 0.0362 0.0249 'International Tables Vol C Tables 4.2.6.8 and 6.1.1.4'

loop_
_geom_angle_atom_site_label_1
_geom_angle_atom_site_label_2
_geom_angle_atom_site_label_3
_geom_angle
_geom_angle_site_symmetry_1
_geom_angle_site_symmetry_3
_geom_angle_publ_flag
O190 Mo1 O201 104.5(3) . . ?
O190 Mo1 O189 99.2(3) . . ?
O201 Mo1 O189 89.6(3) . . ?
O190 Mo1 O191 100.7(3) . . ?
O201 Mo1 O191 87.7(3) . . ?
O189 Mo1 O191 159.9(3) . . ?
O190 Mo1 O169 99.2(3) . . ?
O201 Mo1 O169 156.2(3) . . ?
O189 Mo1 O169 88.8(2) . . ?
O191 Mo1 O169 85.7(2) . . ?
O190 Mo1 O188 166.8(3) . . ?
O201 Mo1 O188 87.0(2) . . ?
O189 Mo1 O188 74.1(2) . . ?
O191 Mo1 O188 85.9(2) . . ?
O169 Mo1 O188 69.7(2) . . ?
O187 Mo2 O202 103.8(3) . . ?
O187 Mo2 O189 103.5(3) . . ?
O202 Mo2 O189 98.6(3) . . ?
O187 Mo2 O174 104.3(3) . . ?
O202 Mo2 O174 87.8(3) . . ?
O189 Mo2 O174 149.1(2) . . ?
O187 Mo2 O171 95.8(3) . . ?
O202 Mo2 O171 154.3(3) . . ?
O189 Mo2 O171 92.6(2) . . ?
O174 Mo2 O171 71.2(2) . . ?
O187 Mo2 O188 169.5(3) . . ?
O202 Mo2 O188 86.5(2) . . ?
O189 Mo2 O188 72.9(2) . . ?
O174 Mo2 O188 77.4(2) . . ?
O171 Mo2 O188 74.8(2) . . ?
O172 Mo3 O159 102.8(3) . . ?
O172 Mo3 O160 102.8(3) . . ?
O159 Mo3 O160 98.6(3) . . ?
O172 Mo3 O157 103.9(3) . . ?
O159 Mo3 O157 87.1(2) . . ?
O160 Mo3 O157 150.7(2) . . ?
O172 Mo3 O171 96.3(3) . . ?
O159 Mo3 O171 154.5(2) . . ?
O160 Mo3 O171 93.3(2) . . ?
O157 Mo3 O171 72.0(2) . . ?
O172 Mo3 O158 169.7(3) . . ?
O159 Mo3 O158 87.4(2) . . ?
O160 Mo3 O158 73.6(2) . . ?
O157 Mo3 O158 78.0(2) . . ?
O171 Mo3 O158 74.4(2) . . ?
O167 Mo4 O146 103.0(3) . . ?
O167 Mo4 O160 100.4(3) . . ?
O146 Mo4 O160 89.8(2) . . ?
O167 Mo4 O166 102.3(3) . . ?
O146 Mo4 O166 86.3(2) . . ?
O160 Mo4 O166 157.3(2) . . ?
O167 Mo4 O169 98.3(3) . . ?
O146 Mo4 O169 158.4(2) . . ?
O160 Mo4 O169 89.8(2) . . ?
O166 Mo4 O169 85.8(2) . . ?
O167 Mo4 O158 167.8(3) . . ?
O146 Mo4 O158 88.4(2) . . ?
O160 Mo4 O158 74.9(2) . . ?
O166 Mo4 O158 82.6(2) . . ?
O169 Mo4 O158 70.7(2) . . ?
O148 Mo5 O159 103.5(3) . . ?
O148 Mo5 O144 98.5(3) . . ?
O159 Mo5 O144 89.8(2) . . ?
O148 Mo5 O149 101.2(3) . . ?
O159 Mo5 O149 86.4(2) . . ?
O144 Mo5 O149 160.3(3) . . ?
O148 Mo5 O134 98.9(3) . . ?
O159 Mo5 O134 157.5(2) . . ?
O144 Mo5 O134 89.5(2) . . ?
O149 Mo5 O134 86.7(2) . . ?
O148 Mo5 O145 167.0(3) . . ?
O159 Mo5 O145 87.6(2) . . ?
O144 Mo5 O145 74.4(2) . . ?
O149 Mo5 O145 86.1(2) . . ?
O134 Mo5 O145 70.6(2) . . ?
O141 Mo6 O144 103.7(3) . . ?
O141 Mo6 O146 102.6(3) . . ?
O144 Mo6 O146 98.5(2) . . ?
O141 Mo6 O140 104.8(3) . . ?
O144 Mo6 O140 148.8(2) . . ?
O146 Mo6 O140 87.5(2) . . ?
O141 Mo6 O131 96.4(3) . . ?
O144 Mo6 O131 92.2(2) . . ?
O146 Mo6 O131 155.2(2) . . ?
O140 Mo6 O131 72.3(2) . . ?
O141 Mo6 O145 168.9(2) . . ?
O144 Mo6 O145 71.6(2) . . ?
O146 Mo6 O145 88.1(2) . . ?
O140 Mo6 O145 78.0(2) . . ?
O131 Mo6 O145 74.1(2) . . ?
O127 Mo7 O119 103.7(3) . . ?
O127 Mo7 O128 100.6(3) . . ?
O119 Mo7 O128 88.0(2) . . ?
O127 Mo7 O126 103.4(3) . . ?
O119 Mo7 O126 88.1(2) . . ?
O128 Mo7 O126 155.9(2) . . ?
O127 Mo7 O134 98.3(3) . 2_665 ?
O119 Mo7 O134 158.0(2) . 2_665 ?
O128 Mo7 O134 88.7(2) . 2_665 ?
O126 Mo7 O134 86.1(2) . 2_665 ?
O127 Mo7 O129 167.1(3) . . ?
O119 Mo7 O129 87.9(2) . . ?
O128 Mo7 O129 73.7(2) . . ?
O126 Mo7 O129 82.3(2) . . ?
O134 Mo7 O129 70.3(2) 2_665 . ?
O130 Mo8 O117 102.4(3) . . ?
O130 Mo8 O128 102.7(3) . . ?
O117 Mo8 O128 99.3(2) . . ?
O130 Mo8 O116 104.5(3) . . ?
O117 Mo8 O116 87.6(2) . . ?
O128 Mo8 O116 149.7(2) . . ?
O130 Mo8 O131 95.4(2) . 2_665 ?
O117 Mo8 O131 155.7(2) . 2_665 ?
O128 Mo8 O131 92.7(2) . 2_665 ?
O116 Mo8 O131 71.9(2) . 2_665 ?
O130 Mo8 O129 168.3(2) . . ?
O117 Mo8 O129 88.8(2) . . ?
O128 Mo8 O129 72.1(2) . . ?
O116 Mo8 O129 78.6(2) . . ?
O131 Mo8 O129 74.7(2) 2_665 . ?
O114 Mo9 O109 104.0(3) . . ?
O114 Mo9 O108 100.5(3) . . ?
O109 Mo9 O108 106.0(3) . . ?
O114 Mo9 O115 97.4(3) . 2_665 ?
O109 Mo9 O115 88.4(2) . 2_665 ?
O108 Mo9 O115 153.4(2) . 2_665 ?
O114 Mo9 O116 94.3(2) . . ?
O109 Mo9 O116 152.1(2) . . ?
O108 Mo9 O116 90.8(2) . . ?
O115 Mo9 O116 68.2(2) 2_665 . ?
O114 Mo9 O113 170.5(2) . . ?
O109 Mo9 O113 84.5(2) . . ?
O108 Mo9 O113 81.0(2) . . ?
O115 Mo9 O113 78.3(2) 2_665 . ?
O116 Mo9 O113 76.2(2) . . ?
O99 Mo10 O81 104.8(3) . . ?
O99 Mo10 O100 97.9(3) . . ?
O81 Mo10 O100 91.2(2) . . ?
O99 Mo10 O98 102.1(3) . . ?
O81 Mo10 O98 86.6(2) . . ?
O100 Mo10 O98 159.8(3) . . ?
O99 Mo10 O101 97.7(3) . . ?
O81 Mo10 O101 157.2(2) . . ?
O100 Mo10 O101 88.4(2) . . ?
O98 Mo10 O101 86.0(2) . . ?
O99 Mo10 O80 165.1(3) . . ?
O81 Mo10 O80 88.0(2) . . ?
O100 Mo10 O80 73.8(2) . . ?
O98 Mo10 O80 86.0(2) . . ?
O101 Mo10 O80 70.1(2) . . ?
O84 Mo11 O81 102.2(3) . . ?
O84 Mo11 O60 102.0(3) . . ?
O81 Mo11 O60 96.6(3) . . ?
O84 Mo11 O82 103.3(3) . . ?
O81 Mo11 O82 89.1(2) . . ?
O60 Mo11 O82 152.2(2) . . ?
O84 Mo11 O54 97.4(3) . . ?
O81 Mo11 O54 155.4(2) . . ?
O60 Mo11 O54 93.8(2) . . ?
O82 Mo11 O54 71.9(2) . . ?
O84 Mo11 O59 171.4(3) . . ?
O81 Mo11 O59 85.8(2) . . ?
O60 Mo11 O59 73.5(2) . . ?
O82 Mo11 O59 79.8(2) . . ?
O54 Mo11 O59 75.8(2) . . ?
O56 Mo12 O62 104.1(3) . . ?
O56 Mo12 O60 100.1(3) . . ?
O62 Mo12 O60 91.5(3) . . ?
O56 Mo12 O58 101.6(3) . . ?
O62 Mo12 O58 87.2(2) . . ?
O60 Mo12 O58 157.9(2) . . ?
O56 Mo12 O55 102.9(3) . . ?
O62 Mo12 O55 152.6(2) . . ?
O60 Mo12 O55 88.2(2) . . ?
O58 Mo12 O55 83.0(2) . . ?
O56 Mo12 O59 168.9(3) . . ?
O62 Mo12 O59 85.2(2) . . ?
O60 Mo12 O59 73.2(2) . . ?
O58 Mo12 O59 84.7(2) . . ?
O55 Mo12 O59 68.5(2) . . ?
O50 Mo13 O85 103.5(3) . . ?
O50 Mo13 O47 101.1(3) . . ?
O85 Mo13 O47 93.7(2) . . ?
O50 Mo13 O51 103.1(3) . . ?
O85 Mo13 O51 90.1(2) . . ?
O47 Mo13 O51 153.9(2) . . ?
O50 Mo13 O54 95.1(3) . . ?
O85 Mo13 O54 157.2(2) . . ?
O47 Mo13 O54 95.4(2) . . ?
O51 Mo13 O54 72.8(2) . . ?
O50 Mo13 O48 169.8(2) . . ?
O85 Mo13 O48 85.8(2) . . ?
O47 Mo13 O48 73.8(2) . . ?
O51 Mo13 O48 80.8(2) . . ?
O54 Mo13 O48 76.9(2) . . ?
O27 Mo14 O45 102.4(3) . . ?
O27 Mo14 O28 101.2(3) . . ?
O45 Mo14 O28 95.2(3) . . ?
O27 Mo14 O15 105.3(3) . . ?
O45 Mo14 O15 88.2(3) . . ?
O28 Mo14 O15 151.9(2) . . ?
O27 Mo14 O26 96.9(3) . . ?
O45 Mo14 O26 156.0(2) . . ?
O28 Mo14 O26 94.9(2) . . ?
O15 Mo14 O26 73.0(2) . . ?
O27 Mo14 O43 170.6(2) . . ?
O45 Mo14 O43 85.7(2) . . ?
O28 Mo14 O43 73.2(2) . . ?
O15 Mo14 O43 79.3(2) . . ?
O26 Mo14 O43 76.4(2) . . ?
O31 Mo15 O28 99.1(3) . . ?
O31 Mo15 O85 103.0(3) . . ?
O28 Mo15 O85 93.2(2) . . ?
O31 Mo15 O42 103.1(3) . . ?
O28 Mo15 O42 157.3(2) . . ?
O85 Mo15 O42 86.3(2) . . ?
O31 Mo15 O29 101.4(3) . . ?
O28 Mo15 O29 87.5(2) . . ?
O85 Mo15 O29 155.2(2) . . ?
O42 Mo15 O29 83.7(2) . . ?
O31 Mo15 O43 168.6(3) . . ?
O28 Mo15 O43 74.3(2) . . ?
O85 Mo15 O43 86.8(2) . . ?
O42 Mo15 O43 83.1(2) . . ?
O29 Mo15 O43 69.5(2) . . ?
O44 Mo16 O16 102.0(3) . . ?
O44 Mo16 O25 104.0(3) . . ?
O16 Mo16 O25 102.2(3) . . ?
O44 Mo16 O43 103.1(3) . . ?
O16 Mo16 O43 96.8(3) . . ?
O25 Mo16 O43 142.6(2) . . ?
O44 Mo16 O29 101.6(3) . . ?
O16 Mo16 O29 156.1(2) . . ?
O25 Mo16 O29 75.8(2) . . ?
O43 Mo16 O29 73.9(2) . . ?
O44 Mo16 O26 176.5(3) . . ?
O16 Mo16 O26 74.6(2) . . ?
O25 Mo16 O26 77.7(2) . . ?
O43 Mo16 O26 76.8(2) . . ?
O29 Mo16 O26 81.8(2) . . ?
O21 Mo17 O23 103.6(3) . . ?
O21 Mo17 O22 101.1(3) . . ?
O23 Mo17 O22 98.0(3) . . ?
O21 Mo17 O14 103.8(3) . . ?
O23 Mo17 O14 88.0(3) . . ?
O22 Mo17 O14 152.3(3) . . ?
O21 Mo17 O26 96.0(3) . . ?
O23 Mo17 O26 155.2(2) . . ?
O22 Mo17 O26 93.0(2) . . ?
O14 Mo17 O26 72.5(2) . . ?
O21 Mo17 O25 170.6(3) . . ?
O23 Mo17 O25 85.4(2) . . ?
O22 Mo17 O25 74.5(2) . . ?
O14 Mo17 O25 79.1(2) . . ?
O26 Mo17 O25 76.1(2) . . ?
O57 Mo20 O61 102.7(3) . . ?
O57 Mo20 O48 103.9(3) . . ?
O61 Mo20 O48 100.9(3) . . ?
O57 Mo20 O59 103.9(3) . . ?
O61 Mo20 O59 97.9(3) . . ?
O48 Mo20 O59 141.8(2) . . ?
O57 Mo20 O55 101.8(3) . . ?
O61 Mo20 O55 155.4(3) . . ?
O48 Mo20 O55 75.4(2) . . ?
O59 Mo20 O55 73.8(2) . . ?
O57 Mo20 O54 176.4(3) . . ?
O61 Mo20 O54 73.8(2) . . ?
O48 Mo20 O54 77.5(2) . . ?
O59 Mo20 O54 76.3(2) . . ?
O55 Mo20 O54 81.7(2) . . ?
O214 Mo21 O201 102.1(3) . . ?
O214 Mo21 O205 104.0(3) . . ?
O201 Mo21 O205 98.6(3) . . ?
O214 Mo21 O200 104.4(3) . . ?
O201 Mo21 O200 88.0(3) . . ?
O205 Mo21 O200 148.7(3) . . ?
O214 Mo21 O213 96.8(3) . . ?
O201 Mo21 O213 155.4(3) . . ?
O205 Mo21 O213 91.8(3) . . ?
O200 Mo21 O213 72.0(2) . . ?
O214 Mo21 O204 170.9(3) . . ?
O201 Mo21 O204 86.7(2) . . ?
O205 Mo21 O204 72.0(2) . . ?
O200 Mo21 O204 78.0(2) . . ?
O213 Mo21 O204 75.4(2) . . ?
O107 Mo22 O119 103.9(3) . . ?
O107 Mo22 O106 101.1(3) . . ?
O119 Mo22 O106 99.5(3) . . ?
O107 Mo22 O76 105.0(3) . . ?
O119 Mo22 O76 86.8(2) . . ?
O106 Mo22 O76 150.8(2) . . ?
O107 Mo22 O102 94.5(3) . . ?
O119 Mo22 O102 155.2(2) . . ?
O106 Mo22 O102 92.9(2) . . ?
O76 Mo22 O102 72.4(2) . . ?
O107 Mo22 O105 167.3(2) . . ?
O119 Mo22 O105 88.4(2) . . ?
O106 Mo22 O105 73.7(2) . . ?
O76 Mo22 O105 78.1(2) . . ?
O102 Mo22 O105 74.6(2) . . ?
O63 Mo23 O65 104.6(3) . . ?
O63 Mo23 O58 102.4(3) . . ?
O65 Mo23 O58 104.7(3) . . ?
O63 Mo23 O70 93.0(3) . . ?
O65 Mo23 O70 91.2(3) . . ?
O58 Mo23 O70 154.1(3) . . ?
O63 Mo23 O78 94.3(3) . . ?
O65 Mo23 O78 153.1(3) . . ?
O58 Mo23 O78 89.3(2) . . ?
O70 Mo23 O78 68.6(2) . . ?
O63 Mo23 O64 172.2(3) . . ?
O65 Mo23 O64 81.9(3) . . ?
O58 Mo23 O64 79.6(3) . . ?
O70 Mo23 O64 82.5(2) . . ?
O78 Mo23 O64 78.2(2) . . ?
O203 Mo24 O202 102.9(3) . . ?
O203 Mo24 O205 98.2(3) . . ?
O202 Mo24 O205 88.7(3) . . ?
O203 Mo24 O185 102.1(3) . . ?
O202 Mo24 O185 87.3(3) . . ?
O205 Mo24 O185 159.7(3) . . ?
O203 Mo24 O206 100.7(3) . . ?
O202 Mo24 O206 156.3(3) . . ?
O205 Mo24 O206 89.2(3) . . ?
O185 Mo24 O206 86.5(3) . . ?
O203 Mo24 O204 167.8(3) . . ?
O202 Mo24 O204 86.2(2) . . ?
O205 Mo24 O204 73.7(2) . . ?
O185 Mo24 O204 86.2(3) . . ?
O206 Mo24 O204 70.6(2) . . ?
O207 Mo25 O23 103.4(3) . . ?
O207 Mo25 O208 99.0(3) . . ?
O23 Mo25 O208 90.2(3) . . ?
O207 Mo25 O7 100.9(3) . . ?
O23 Mo25 O7 86.6(3) . . ?
O208 Mo25 O7 160.1(3) . . ?
O207 Mo25 O206 101.2(3) . . ?
O23 Mo25 O206 155.2(3) . . ?
O208 Mo25 O206 89.1(3) . . ?
O7 Mo25 O206 85.6(3) . . ?
O207 Mo25 O209 167.4(3) . . ?
O23 Mo25 O209 87.4(2) . . ?
O208 Mo25 O209 74.1(2) . . ?
O7 Mo25 O209 86.1(2) . . ?
O206 Mo25 O209 68.6(2) . . ?
O133 Mo26 O132 104.0(3) . . ?
O133 Mo26 O129 106.7(3) . 2_665 ?
O132 Mo26 O129 98.8(3) . 2_665 ?
O133 Mo26 O145 106.5(3) . . ?
O132 Mo26 O145 96.1(2) . . ?
O129 Mo26 O145 138.9(2) 2_665 . ?
O133 Mo26 O134 98.5(3) . . ?
O132 Mo26 O134 157.3(2) . . ?
O129 Mo26 O134 76.7(2) 2_665 . ?
O145 Mo26 O134 74.9(2) . . ?
O133 Mo26 O131 175.9(3) . . ?
O132 Mo26 O131 71.9(2) . . ?
O129 Mo26 O131 75.0(2) 2_665 . ?
O145 Mo26 O131 73.6(2) . . ?
O134 Mo26 O131 85.50(19) . . ?
O211 Mo27 O210 102.1(3) . . ?
O211 Mo27 O208 103.0(3) . . ?
O210 Mo27 O208 95.9(3) . . ?
O211 Mo27 O212 105.0(3) . . ?
O210 Mo27 O212 88.9(2) . . ?
O208 Mo27 O212 149.9(3) . . ?
O211 Mo27 O213 97.5(3) . . ?
O210 Mo27 O213 155.6(2) . . ?
O208 Mo27 O213 93.7(3) . . ?
O212 Mo27 O213 71.9(2) . . ?
O211 Mo27 O209 169.7(2) . . ?
O210 Mo27 O209 87.1(2) . . ?
O208 Mo27 O209 71.2(2) . . ?
O212 Mo27 O209 79.3(2) . . ?
O213 Mo27 O209 74.8(2) . . ?
O83 Mo28 O95 98.7(3) . . ?
O83 Mo28 O82 96.5(2) . . ?
O95 Mo28 O82 73.0(2) . . ?
O83 Mo28 O53 103.2(3) . . ?
O95 Mo28 O53 71.4(2) . . ?
O82 Mo28 O53 141.4(2) . . ?
O83 Mo28 O51 92.7(3) . . ?
O95 Mo28 O51 142.2(2) . . ?
O82 Mo28 O51 141.4(2) . . ?
O53 Mo28 O51 70.9(2) . . ?
O83 Mo28 O54 95.6(2) . . ?
O95 Mo28 O54 142.2(2) . . ?
O82 Mo28 O54 70.7(2) . . ?
O53 Mo28 O54 138.1(2) . . ?
O51 Mo28 O54 71.1(2) . . ?
O83 Mo28 O61 168.7(2) . . ?
O95 Mo28 O61 91.3(2) . . ?
O82 Mo28 O61 81.4(2) . . ?
O53 Mo28 O61 84.9(2) . . ?
O51 Mo28 O61 82.4(2) . . ?
O54 Mo28 O61 73.2(2) . . ?
O142 Mo29 O161 104.3(3) . . ?
O142 Mo29 O166 100.9(3) . . ?
O161 Mo29 O166 106.0(3) . . ?
O142 Mo29 O138 97.8(3) . . ?
O161 Mo29 O138 89.1(2) . . ?
O166 Mo29 O138 152.1(2) . . ?
O142 Mo29 O140 94.8(3) . . ?
O161 Mo29 O140 152.2(2) . . ?
O166 Mo29 O140 89.8(2) . . ?
O138 Mo29 O140 68.1(2) . . ?
O142 Mo29 O143 173.9(2) . . ?
O161 Mo29 O143 81.2(3) . . ?
O166 Mo29 O143 80.0(2) . . ?
O138 Mo29 O143 79.3(2) . . ?
O140 Mo29 O143 79.1(2) . . ?
O24 Mo30 O210 104.3(3) . . ?
O24 Mo30 O22 98.6(3) . . ?
O210 Mo30 O22 91.7(3) . . ?
O24 Mo30 O30 101.5(3) . . ?
O210 Mo30 O30 86.3(3) . . ?
O22 Mo30 O30 159.7(3) . . ?
O24 Mo30 O29 102.5(3) . . ?
O210 Mo30 O29 152.9(2) . . ?
O22 Mo30 O29 88.2(2) . . ?
O30 Mo30 O29 84.6(2) . . ?
O24 Mo30 O25 167.7(3) . . ?
O210 Mo30 O25 85.3(2) . . ?
O22 Mo30 O25 73.0(2) . . ?
O30 Mo30 O25 86.6(2) . . ?
O29 Mo30 O25 68.8(2) . . ?
O173 Mo31 O175 96.9(3) . . ?
O173 Mo31 O156 104.2(3) . . ?
O175 Mo31 O156 71.4(3) . . ?
O173 Mo31 O157 92.1(3) . . ?
O175 Mo31 O157 143.1(3) . . ?
O156 Mo31 O157 71.7(2) . . ?
O173 Mo31 O174 95.4(3) . . ?
O175 Mo31 O174 72.0(3) . . ?
O156 Mo31 O174 140.0(2) . . ?
O157 Mo31 O174 142.7(2) . . ?
O173 Mo31 O171 97.6(3) . . ?
O175 Mo31 O171 141.2(2) . . ?
O156 Mo31 O171 137.8(2) . . ?
O157 Mo31 O171 71.8(2) . . ?
O174 Mo31 O171 71.0(2) . . ?
O173 Mo31 O170 172.3(3) . . ?
O175 Mo31 O170 89.5(2) . . ?
O156 Mo31 O170 81.8(2) . . ?
O157 Mo31 O170 85.3(2) . . ?
O174 Mo31 O170 82.5(2) . . ?
O171 Mo31 O170 74.8(2) . . ?
O79 Mo32 O62 103.5(3) . . ?
O79 Mo32 O100 102.7(3) . . ?
O62 Mo32 O100 96.3(3) . . ?
O79 Mo32 O78 104.3(3) . . ?
O62 Mo32 O78 89.2(2) . . ?
O100 Mo32 O78 150.4(2) . . ?
O79 Mo32 O102 94.6(3) . . ?
O62 Mo32 O102 156.3(2) . . ?
O100 Mo32 O102 94.4(2) . . ?
O78 Mo32 O102 71.5(2) . . ?
O79 Mo32 O80 167.8(2) . . ?
O62 Mo32 O80 88.0(2) . . ?
O100 Mo32 O80 71.8(2) . . ?
O78 Mo32 O80 79.3(2) . . ?
O102 Mo32 O80 75.3(2) . . ?
O135 Mo33 O115 102.2(3) . . ?
O135 Mo33 O138 99.0(3) . . ?
O115 Mo33 O138 71.6(2) . . ?
O135 Mo33 O116 93.4(3) . 2_665 ?
O115 Mo33 O116 72.4(2) . 2_665 ?
O138 Mo33 O116 143.6(2) . 2_665 ?
O135 Mo33 O140 93.4(3) . . ?
O115 Mo33 O140 141.7(2) . . ?
O138 Mo33 O140 71.5(2) . . ?
O116 Mo33 O140 141.9(2) 2_665 . ?
O135 Mo33 O131 99.9(2) . . ?
O115 Mo33 O131 138.3(2) . . ?
O138 Mo33 O131 138.3(2) . . ?
O116 Mo33 O131 71.3(2) 2_665 . ?
O140 Mo33 O131 70.6(2) . . ?
O135 Mo33 O132 173.6(2) . . ?
O115 Mo33 O132 83.3(2) . . ?
O138 Mo33 O132 85.7(2) . . ?
O116 Mo33 O132 85.1(2) 2_665 . ?
O140 Mo33 O132 84.0(2) . . ?
O131 Mo33 O132 73.8(2) . . ?
O104 Mo34 O117 103.6(3) . . ?
O104 Mo34 O106 98.9(3) . . ?
O117 Mo34 O106 88.2(2) . . ?
O104 Mo34 O108 101.9(3) . . ?
O117 Mo34 O108 87.2(2) . . ?
O106 Mo34 O108 159.2(2) . . ?
O104 Mo34 O101 100.0(3) . . ?
O117 Mo34 O101 156.4(2) . . ?
O106 Mo34 O101 89.5(2) . . ?
O108 Mo34 O101 86.7(2) . . ?
O104 Mo34 O105 168.0(3) . . ?
O117 Mo34 O105 86.2(2) . . ?
O106 Mo34 O105 74.2(2) . . ?
O108 Mo34 O105 85.2(2) . . ?
O101 Mo34 O105 70.6(2) . . ?
O147 Mo35 O150 103.8(4) . . ?
O147 Mo35 O149 100.9(3) . . ?
O150 Mo35 O149 105.5(3) . . ?
O147 Mo35 O156 97.6(3) . . ?
O150 Mo35 O156 89.6(3) . . ?
O149 Mo35 O156 152.4(3) . . ?
O147 Mo35 O157 93.5(3) . . ?
O150 Mo35 O157 153.7(3) . . ?
O149 Mo35 O157 90.2(2) . . ?
O156 Mo35 O157 68.2(2) . . ?
O147 Mo35 O152 170.9(3) . . ?
O150 Mo35 O152 82.6(3) . . ?
O149 Mo35 O152 83.4(3) . . ?
O156 Mo35 O152 75.7(2) . . ?
O157 Mo35 O152 78.4(2) . . ?
O75 Mo36 O74 102.7(3) . . ?
O75 Mo36 O70 98.0(3) . . ?
O74 Mo36 O70 70.8(2) . . ?
O75 Mo36 O78 93.5(3) . . ?
O74 Mo36 O78 142.1(3) . . ?
O70 Mo36 O78 73.1(2) . . ?
O75 Mo36 O76 93.9(3) . . ?
O74 Mo36 O76 71.9(3) . . ?
O70 Mo36 O76 142.5(2) . . ?
O78 Mo36 O76 141.5(3) . . ?
O75 Mo36 O102 99.1(3) . . ?
O74 Mo36 O102 137.8(2) . . ?
O70 Mo36 O102 140.5(2) . . ?
O78 Mo36 O102 70.5(2) . . ?
O76 Mo36 O102 71.0(2) . . ?
O75 Mo36 O77 172.2(3) . . ?
O74 Mo36 O77 84.1(2) . . ?
O70 Mo36 O77 87.9(2) . . ?
O78 Mo36 O77 83.2(2) . . ?
O76 Mo36 O77 84.4(2) . . ?
O102 Mo36 O77 73.1(2) . . ?
O49 Mo37 O36 104.8(3) . . ?
O49 Mo37 O42 102.3(3) . . ?
O36 Mo37 O42 103.2(3) . . ?
O49 Mo37 O53 95.6(3) . . ?
O36 Mo37 O53 92.7(3) . . ?
O42 Mo37 O53 152.0(2) . . ?
O49 Mo37 O51 94.9(3) . . ?
O36 Mo37 O51 153.8(3) . . ?
O42 Mo37 O51 88.9(2) . . ?
O53 Mo37 O51 68.0(2) . . ?
O49 Mo37 O52 172.9(3) . . ?
O36 Mo37 O52 80.3(3) . . ?
O42 Mo37 O52 81.0(3) . . ?
O53 Mo37 O52 79.1(2) . . ?
O51 Mo37 O52 78.8(2) . . ?
O110 Mo38 O111 103.9(3) . . ?
O110 Mo38 O94 99.3(3) . . ?
O111 Mo38 O94 101.0(3) . . ?
O110 Mo38 O112 97.0(3) . 2_665 ?
O111 Mo38 O112 93.4(3) . 2_665 ?
O94 Mo38 O112 154.9(3) . 2_665 ?
O110 Mo38 O109 88.9(3) . . ?
O111 Mo38 O109 165.9(3) . . ?
O94 Mo38 O109 82.5(2) . . ?
O112 Mo38 O109 78.9(2) 2_665 . ?
O110 Mo38 O93 165.4(3) . . ?
O111 Mo38 O93 89.3(3) . . ?
O94 Mo38 O93 83.9(3) . . ?
O112 Mo38 O93 75.7(2) 2_665 . ?
O109 Mo38 O93 77.4(2) . . ?
O168 Mo39 O170 103.8(3) . . ?
O168 Mo39 O158 107.3(3) . . ?
O170 Mo39 O158 99.4(3) . . ?
O168 Mo39 O188 103.6(3) . . ?
O170 Mo39 O188 96.0(3) . . ?
O158 Mo39 O188 140.8(2) . . ?
O168 Mo39 O169 98.2(3) . . ?
O170 Mo39 O169 157.9(3) . . ?
O158 Mo39 O169 76.6(2) . . ?
O188 Mo39 O169 75.7(2) . . ?
O168 Mo39 O171 176.1(3) . . ?
O170 Mo39 O171 72.8(2) . . ?
O158 Mo39 O171 75.3(2) . . ?
O188 Mo39 O171 75.3(2) . . ?
O169 Mo39 O171 85.2(2) . . ?
O46 Mo40 O45 103.5(3) . . ?
O46 Mo40 O47 99.2(3) . . ?
O45 Mo40 O47 94.5(2) . . ?
O46 Mo40 O20 101.2(3) . . ?
O45 Mo40 O20 86.2(3) . . ?
O47 Mo40 O20 158.8(2) . . ?
O46 Mo40 O55 100.6(3) . . ?
O45 Mo40 O55 155.4(2) . . ?
O47 Mo40 O55 86.5(2) . . ?
O20 Mo40 O55 84.2(2) . . ?
O46 Mo40 O48 167.0(3) . . ?
O45 Mo40 O48 87.8(2) . . ?
O47 Mo40 O48 73.2(2) . . ?
O20 Mo40 O48 85.7(2) . . ?
O55 Mo40 O48 68.9(2) . . ?
O97 Mo41 O91 104.3(3) . . ?
O97 Mo41 O98 99.6(3) . . ?
O91 Mo41 O98 106.6(3) . . ?
O97 Mo41 O95 94.6(3) . . ?
O91 Mo41 O95 89.1(3) . . ?
O98 Mo41 O95 155.3(2) . . ?
O97 Mo41 O82 95.5(3) . . ?
O91 Mo41 O82 151.0(3) . . ?
O98 Mo41 O82 90.3(2) . . ?
O95 Mo41 O82 68.2(2) . . ?
O97 Mo41 O96 171.9(3) . . ?
O91 Mo41 O96 82.5(3) . . ?
O98 Mo41 O96 82.3(3) . . ?
O95 Mo41 O96 81.1(2) . . ?
O82 Mo41 O96 76.6(2) . . ?
O103 Mo42 O77 103.3(3) . . ?
O103 Mo42 O80 106.8(3) . . ?
O77 Mo42 O80 98.1(2) . . ?
O103 Mo42 O105 104.1(3) . . ?
O77 Mo42 O105 98.0(3) . . ?
O80 Mo42 O105 140.6(2) . . ?
O103 Mo42 O101 98.3(3) . . ?
O77 Mo42 O101 158.3(2) . . ?
O80 Mo42 O101 76.4(2) . . ?
O105 Mo42 O101 75.4(2) . . ?
O103 Mo42 O102 175.3(3) . . ?
O77 Mo42 O102 72.9(2) . . ?
O80 Mo42 O102 76.8(2) . . ?
O105 Mo42 O102 74.0(2) . . ?
O101 Mo42 O102 85.4(2) . . ?
O19 Mo43 O69 103.9(3) . . ?
O19 Mo43 O20 102.5(3) . . ?
O69 Mo43 O20 103.0(3) . . ?
O19 Mo43 O17 89.9(3) . . ?
O69 Mo43 O17 93.7(3) . . ?
O20 Mo43 O17 155.9(3) . . ?
O19 Mo43 O15 97.5(3) . . ?
O69 Mo43 O15 151.8(3) . . ?
O20 Mo43 O15 89.7(3) . . ?
O17 Mo43 O15 68.0(2) . . ?
O19 Mo43 O18 170.5(3) . . ?
O69 Mo43 O18 81.1(3) . . ?
O20 Mo43 O18 83.9(3) . . ?
O17 Mo43 O18 81.7(3) . . ?
O15 Mo43 O18 75.3(2) . . ?
O41 Mo44 O32 104.6(3) . . ?
O41 Mo44 O30 101.6(3) . . ?
O32 Mo44 O30 104.1(3) . . ?
O41 Mo44 O218 91.8(3) . . ?
O32 Mo44 O218 92.8(3) . . ?
O30 Mo44 O218 154.9(3) . . ?
O41 Mo44 O212 93.2(3) . . ?
O32 Mo44 O212 154.5(3) . . ?
O30 Mo44 O212 89.7(2) . . ?
O218 Mo44 O212 68.1(2) . . ?
O41 Mo44 O33 170.3(3) . . ?
O32 Mo44 O33 82.6(3) . . ?
O30 Mo44 O33 82.6(3) . . ?
O218 Mo44 O33 81.2(2) . . ?
O212 Mo44 O33 78.0(2) . . ?
O217 Mo45 O199 101.2(3) . . ?
O217 Mo45 O212 94.4(3) . . ?
O199 Mo45 O212 142.2(2) . . ?
O217 Mo45 O200 93.2(3) . . ?
O199 Mo45 O200 72.6(2) . . ?
O212 Mo45 O200 141.0(3) . . ?
O217 Mo45 O218 99.5(3) . . ?
O199 Mo45 O218 71.4(2) . . ?
O212 Mo45 O218 72.3(2) . . ?
O200 Mo45 O218 143.4(2) . . ?
O217 Mo45 O213 97.3(3) . . ?
O199 Mo45 O213 139.2(2) . . ?
O212 Mo45 O213 70.8(2) . . ?
O200 Mo45 O213 70.3(2) . . ?
O218 Mo45 O213 140.3(2) . . ?
O217 Mo45 O216 171.1(3) . . ?
O199 Mo45 O216 85.4(3) . . ?
O212 Mo45 O216 83.5(2) . . ?
O200 Mo45 O216 83.2(2) . . ?
O218 Mo45 O216 88.1(2) . . ?
O213 Mo45 O216 73.9(2) . . ?
O163 Mo46 O164 104.9(4) . . ?
O163 Mo46 O165 100.6(3) . . ?
O164 Mo46 O165 101.1(3) . . ?
O163 Mo46 O139 95.7(3) . . ?
O164 Mo46 O139 92.7(3) . . ?
O165 Mo46 O139 155.1(3) . . ?
O163 Mo46 O162 162.1(3) . . ?
O164 Mo46 O162 91.5(3) . . ?
O165 Mo46 O162 82.8(3) . . ?
O139 Mo46 O162 76.1(3) . . ?
O163 Mo46 O161 87.7(3) . . ?
O164 Mo46 O161 165.8(3) . . ?
O165 Mo46 O161 82.5(2) . . ?
O139 Mo46 O161 79.4(2) . . ?
O162 Mo46 O161 75.2(2) . . ?
O118 Mo47 O121 105.0(4) . . ?
O118 Mo47 O126 100.4(3) . . ?
O121 Mo47 O126 106.2(3) . . ?
O118 Mo47 O74 97.7(3) . . ?
O121 Mo47 O74 88.8(3) . . ?
O126 Mo47 O74 152.5(3) . . ?
O118 Mo47 O76 94.2(3) . . ?
O121 Mo47 O76 152.2(3) . . ?
O126 Mo47 O76 89.5(2) . . ?
O74 Mo47 O76 68.5(2) . . ?
O118 Mo47 O120 173.0(3) . . ?
O121 Mo47 O120 81.9(4) . . ?
O126 Mo47 O120 77.0(3) . . ?
O74 Mo47 O120 82.6(3) . . ?
O76 Mo47 O120 79.4(3) . . ?
O89 Mo48 O90 104.1(4) . . ?
O89 Mo48 O94 99.3(3) . . ?
O90 Mo48 O94 98.4(3) . . ?
O89 Mo48 O88 96.8(3) . . ?
O90 Mo48 O88 94.9(3) . . ?
O94 Mo48 O88 155.9(3) . . ?
O89 Mo48 O91 88.4(3) . . ?
O90 Mo48 O91 167.4(3) . . ?
O94 Mo48 O91 81.3(2) . . ?
O88 Mo48 O91 81.4(2) . . ?
O89 Mo48 O92 163.5(3) . . ?
O90 Mo48 O92 91.9(3) . . ?
O94 Mo48 O92 82.4(3) . . ?
O88 Mo48 O92 77.2(3) . . ?
O91 Mo48 O92 75.6(2) . . ?
O215 Mo49 O216 102.8(3) . . ?
O215 Mo49 O204 106.4(3) . . ?
O216 Mo49 O204 101.5(3) . . ?
O215 Mo49 O209 104.2(3) . . ?
O216 Mo49 O209 95.4(3) . . ?
O204 Mo49 O209 140.5(2) . . ?
O215 Mo49 O206 99.6(3) . . ?
O216 Mo49 O206 156.8(3) . . ?
O204 Mo49 O206 77.4(3) . . ?
O209 Mo49 O206 73.4(2) . . ?
O215 Mo49 O213 175.7(3) . . ?
O216 Mo49 O213 73.1(2) . . ?
O204 Mo49 O213 76.0(2) . . ?
O209 Mo49 O213 75.2(2) . . ?
O206 Mo49 O213 84.3(2) . . ?
O8 Mo50 O4 104.0(4) . . ?
O8 Mo50 O7 99.5(3) . . ?
O4 Mo50 O7 106.5(3) . . ?
O8 Mo50 O9 97.6(3) . . ?
O4 Mo50 O9 89.6(3) . . ?
O7 Mo50 O9 152.8(3) . . ?
O8 Mo50 O14 94.3(3) . . ?
O4 Mo50 O14 152.4(3) . . ?
O7 Mo50 O14 90.4(3) . . ?
O9 Mo50 O14 67.4(2) . . ?
O8 Mo50 O6 172.5(3) . . ?
O4 Mo50 O6 83.4(3) . . ?
O7 Mo50 O6 79.4(3) . . ?
O9 Mo50 O6 80.8(3) . . ?
O14 Mo50 O6 78.3(3) . . ?
O13 Mo51 O9 99.4(3) . . ?
O13 Mo51 O17 100.6(3) . . ?
O9 Mo51 O17 72.2(3) . . ?
O13 Mo51 O14 96.1(3) . . ?
O9 Mo51 O14 70.5(3) . . ?
O17 Mo51 O14 141.0(3) . . ?
O13 Mo51 O15 94.4(3) . . ?
O9 Mo51 O15 142.3(3) . . ?
O17 Mo51 O15 70.9(3) . . ?
O14 Mo51 O15 142.6(3) . . ?
O13 Mo51 O26 93.1(3) . . ?
O9 Mo51 O26 141.1(3) . . ?
O17 Mo51 O26 141.1(2) . . ?
O14 Mo51 O26 71.6(2) . . ?
O15 Mo51 O26 72.0(2) . . ?
O13 Mo51 O16 167.2(3) . . ?
O9 Mo51 O16 91.6(2) . . ?
O17 Mo51 O16 88.9(3) . . ?
O14 Mo51 O16 81.3(2) . . ?
O15 Mo51 O16 80.6(2) . . ?
O26 Mo51 O16 74.2(2) . . ?
O137 Mo52 O139 101.6(3) . . ?
O137 Mo52 O112 102.5(3) . . ?
O139 Mo52 O112 104.5(3) . . ?
O137 Mo52 O138 96.8(3) . . ?
O139 Mo52 O138 90.1(2) . . ?
O112 Mo52 O138 152.7(2) . . ?
O137 Mo52 O115 97.3(3) . . ?
O139 Mo52 O115 152.8(3) . . ?
O112 Mo52 O115 90.1(2) . . ?
O138 Mo52 O115 68.3(2) . . ?
O137 Mo52 O136 173.6(3) . . ?
O139 Mo52 O136 83.3(3) . . ?
O112 Mo52 O136 80.1(2) . . ?
O138 Mo52 O136 79.0(2) . . ?
O115 Mo52 O136 76.7(2) . . ?
O154 Mo53 O151 103.7(6) . . ?
O154 Mo53 O125 101.6(4) . . ?
O151 Mo53 O125 101.5(4) . . ?
O154 Mo53 O155 91.2(4) . . ?
O151 Mo53 O155 94.3(4) . . ?
O125 Mo53 O155 156.6(3) . . ?
O154 Mo53 O150 165.2(5) . . ?
O151 Mo53 O150 88.5(5) . . ?
O125 Mo53 O150 83.9(3) . . ?
O155 Mo53 O150 79.3(3) . . ?
O154 Mo53 O153 91.0(5) . . ?
O151 Mo53 O153 163.1(5) . . ?
O125 Mo53 O153 83.3(3) . . ?
O155 Mo53 O153 76.9(3) . . ?
O150 Mo53 O153 75.9(3) . . ?
O186 Mo54 O183 102.9(4) . . ?
O186 Mo54 O185 100.3(3) . . ?
O183 Mo54 O185 107.3(3) . . ?
O186 Mo54 O175 95.5(3) . . ?
O183 Mo54 O175 87.6(3) . . ?
O185 Mo54 O175 155.0(3) . . ?
O186 Mo54 O174 93.7(3) . . ?
O183 Mo54 O174 152.2(3) . . ?
O185 Mo54 O174 91.1(3) . . ?
O175 Mo54 O174 68.6(2) . . ?
O186 Mo54 O184 172.0(3) . . ?
O183 Mo54 O184 84.2(4) . . ?
O185 Mo54 O184 80.7(3) . . ?
O175 Mo54 O184 81.1(3) . . ?
O174 Mo54 O184 78.3(3) . . ?
O71 Mo55 O68 102.1(4) . . ?
O71 Mo55 O73 100.8(4) . . ?
O68 Mo55 O73 105.8(3) . . ?
O71 Mo55 O70 100.4(3) . . ?
O68 Mo55 O70 92.5(3) . . ?
O73 Mo55 O70 148.2(3) . . ?
O71 Mo55 O74 93.6(3) . . ?
O68 Mo55 O74 156.0(3) . . ?
O73 Mo55 O74 88.7(3) . . ?
O70 Mo55 O74 66.6(2) . . ?
O71 Mo55 O72 174.4(3) . . ?
O68 Mo55 O72 82.9(3) . . ?
O73 Mo55 O72 80.0(4) . . ?
O70 Mo55 O72 76.6(3) . . ?
O74 Mo55 O72 80.9(3) . . ?
O197 Mo56 O196 105.0(3) . . ?
O197 Mo56 O191 100.2(3) . . ?
O196 Mo56 O191 105.5(3) . . ?
O197 Mo56 O199 97.0(3) . . ?
O196 Mo56 O199 89.6(3) . . ?
O191 Mo56 O199 153.3(3) . . ?
O197 Mo56 O200 94.1(3) . . ?
O196 Mo56 O200 152.4(3) . . ?
O191 Mo56 O200 90.2(2) . . ?
O199 Mo56 O200 68.2(2) . . ?
O197 Mo56 O198 170.7(3) . . ?
O196 Mo56 O198 83.9(3) . . ?
O191 Mo56 O198 79.5(3) . . ?
O199 Mo56 O198 80.3(3) . . ?
O200 Mo56 O198 76.6(3) . . ?
O193 Mo57 O194 103.5(4) . . ?
O193 Mo57 O195 96.3(3) . . ?
O194 Mo57 O195 98.3(4) . . ?
O193 Mo57 O165 99.1(3) . . ?
O194 Mo57 O165 95.6(3) . . ?
O195 Mo57 O165 156.2(3) . . ?
O193 Mo57 O192 92.9(4) . . ?
O194 Mo57 O192 163.6(4) . . ?
O195 Mo57 O192 79.1(3) . . ?
O165 Mo57 O192 82.1(3) . . ?
O193 Mo57 O196 169.9(4) . . ?
O194 Mo57 O196 86.7(3) . . ?
O195 Mo57 O196 82.3(3) . . ?
O165 Mo57 O196 79.3(2) . . ?
O192 Mo57 O196 76.9(3) . . ?
O11 Mo58 O12 102.6(5) . . ?
O11 Mo58 O3 103.0(4) . . ?
O12 Mo58 O3 104.2(4) . . ?
O11 Mo58 O17 96.9(4) . . ?
O12 Mo58 O17 93.2(3) . . ?
O3 Mo58 O17 149.7(3) . . ?
O11 Mo58 O9 91.1(4) . . ?
O12 Mo58 O9 157.6(3) . . ?
O3 Mo58 O9 89.5(3) . . ?
O17 Mo58 O9 67.3(2) . . ?
O11 Mo58 O10 171.1(4) . . ?
O12 Mo58 O10 84.4(4) . . ?
O3 Mo58 O10 80.1(3) . . ?
O17 Mo58 O10 77.1(3) . . ?
O9 Mo58 O10 80.5(3) . . ?
O122 Mo59 O124 102.2(4) . . ?
O122 Mo59 O125 99.3(4) . . ?
O124 Mo59 O125 98.9(3) . . ?
O122 Mo59 O73 96.9(4) . 2_665 ?
O124 Mo59 O73 95.7(3) . 2_665 ?
O125 Mo59 O73 155.3(3) . 2_665 ?
O122 Mo59 O121 91.7(4) . 2_665 ?
O124 Mo59 O121 166.0(4) . 2_665 ?
O125 Mo59 O121 80.1(3) . 2_665 ?
O73 Mo59 O121 81.0(3) 2_665 2_665 ?
O122 Mo59 O123 168.6(4) . . ?
O124 Mo59 O123 88.8(4) . . ?
O125 Mo59 O123 81.6(3) . . ?
O73 Mo59 O123 78.9(3) 2_665 . ?
O121 Mo59 O123 77.2(4) 2_665 . ?
O176 Mo60 O178 103.3(4) . . ?
O176 Mo60 O155 101.8(4) . . ?
O178 Mo60 O155 105.7(3) . . ?
O176 Mo60 O175 96.4(4) . . ?
O178 Mo60 O175 87.7(3) . . ?
O155 Mo60 O175 154.1(3) . . ?
O176 Mo60 O156 98.2(3) . . ?
O178 Mo60 O156 149.7(3) . . ?
O155 Mo60 O156 90.2(3) . . ?
O175 Mo60 O156 68.8(3) . . ?
O176 Mo60 O177 173.7(3) . . ?
O178 Mo60 O177 81.8(3) . . ?
O155 Mo60 O177 80.2(3) . . ?
O175 Mo60 O177 80.0(3) . . ?
O156 Mo60 O177 75.7(2) . . ?
M61 Mo61 O38 80.8(5) . . ?
M61 Mo61 O87 176.2(6) . . ?
O38 Mo61 O87 103.0(3) . . ?
M61 Mo61 O88 79.8(5) . . ?
O38 Mo61 O88 104.5(3) . . ?
O87 Mo61 O88 98.7(3) . . ?
M61 Mo61 O53 84.4(5) . . ?
O38 Mo61 O53 94.6(3) . . ?
O87 Mo61 O53 95.7(3) . . ?
O88 Mo61 O53 152.8(3) . . ?
M61 Mo61 O95 82.3(5) . . ?
O38 Mo61 O95 156.3(3) . . ?
O87 Mo61 O95 94.3(3) . . ?
O88 Mo61 O95 88.5(3) . . ?
O53 Mo61 O95 67.3(2) . . ?
M61 Mo61 O86 3.8(5) . . ?
O38 Mo61 O86 84.1(3) . . ?
O87 Mo61 O86 172.8(3) . . ?
O88 Mo61 O86 80.7(3) . . ?
O53 Mo61 O86 82.2(3) . . ?
O95 Mo61 O86 78.6(3) . . ?
M62 Mo62 O5 163.3(7) . . ?
M62 Mo62 O2 80.1(7) . . ?
O5 Mo62 O2 101.6(6) . . ?
M62 Mo62 O182 94.2(7) . . ?
O5 Mo62 O182 101.9(5) . . ?
O2 Mo62 O182 97.6(4) . . ?
M62 Mo62 O3 66.5(6) . . ?
O5 Mo62 O3 96.9(4) . . ?
O2 Mo62 O3 94.5(4) . . ?
O182 Mo62 O3 155.0(4) . . ?
M62 Mo62 O4 87.6(6) . . ?
O5 Mo62 O4 90.9(5) . . ?
O2 Mo62 O4 167.4(5) . . ?
O182 Mo62 O4 80.6(3) . . ?
O3 Mo62 O4 82.8(3) . . ?
M62 Mo62 O1 14.3(7) . . ?
O5 Mo62 O1 168.8(5) . . ?
O2 Mo62 O1 88.4(5) . . ?
O182 Mo62 O1 81.5(4) . . ?
O3 Mo62 O1 77.1(4) . . ?
O4 Mo62 O1 79.0(4) . . ?
M63 Mo63 O219 167.5(6) . . ?
M63 Mo63 O221 81.0(5) . . ?
O219 Mo63 O221 103.0(4) . . ?
M63 Mo63 O195 89.2(5) . . ?
O219 Mo63 O195 101.0(4) . . ?
O221 Mo63 O195 105.3(3) . . ?
M63 Mo63 O218 72.9(5) . . ?
O219 Mo63 O218 94.9(3) . . ?
O221 Mo63 O218 93.3(3) . . ?
O195 Mo63 O218 151.9(3) . . ?
M63 Mo63 O199 77.9(5) . . ?
O219 Mo63 O199 94.8(3) . . ?
O221 Mo63 O199 154.2(3) . . ?
O195 Mo63 O199 89.1(3) . . ?
O218 Mo63 O199 66.5(2) . . ?
M63 Mo63 O220 6.8(5) . . ?
O219 Mo63 O220 172.9(4) . . ?
O221 Mo63 O220 81.9(3) . . ?
O195 Mo63 O220 82.4(4) . . ?
O218 Mo63 O220 79.6(3) . . ?
O199 Mo63 O220 78.9(3) . . ?
M64 Mo64 O181 169.3(6) . . ?
M64 Mo64 O180 68.2(6) . . ?
O181 Mo64 O180 103.0(6) . . ?
M64 Mo64 O182 84.2(5) . . ?
O181 Mo64 O182 103.5(5) . . ?
O180 Mo64 O182 97.4(4) . . ?
M64 Mo64 O178 77.2(5) . . ?
O181 Mo64 O178 97.4(4) . . ?
O180 Mo64 O178 91.2(4) . . ?
O182 Mo64 O178 154.9(4) . . ?
M64 Mo64 O183 90.5(5) . . ?
O181 Mo64 O183 97.8(5) . . ?
O180 Mo64 O183 158.5(5) . . ?
O182 Mo64 O183 82.9(3) . . ?
O178 Mo64 O183 80.6(3) . . ?
M64 Mo64 O179 13.7(5) . . ?
O181 Mo64 O179 171.3(4) . . ?
O180 Mo64 O179 81.9(6) . . ?
O182 Mo64 O179 82.9(4) . . ?
O178 Mo64 O179 75.1(3) . . ?
O183 Mo64 O179 76.9(4) . . ?
Mo61 M61 O86 174.8(6) . . ?
Mo61 M61 O38 78.4(5) . . ?
O86 M61 O38 106.1(4) . . ?
Mo61 M61 O88 80.6(5) . . ?
O86 M61 O88 100.6(4) . . ?
O38 M61 O88 104.1(3) . . ?
Mo61 M61 O53 78.2(5) . . ?
O86 M61 O53 98.8(4) . . ?
O38 M61 O53 93.0(3) . . ?
O88 M61 O53 149.3(3) . . ?
Mo61 M61 O95 81.0(5) . . ?
O86 M61 O95 94.0(3) . . ?
O38 M61 O95 153.6(3) . . ?
O88 M61 O95 88.4(3) . . ?
O53 M61 O95 66.6(2) . . ?
Mo61 M61 O87 2.8(4) . . ?
O86 M61 O87 172.4(4) . . ?
O38 M61 O87 81.2(3) . . ?
O88 M61 O87 79.4(3) . . ?
O53 M61 O87 78.3(3) . . ?
O95 M61 O87 78.5(3) . . ?
Mo62 M62 O1 159.1(10) . . ?
Mo62 M62 O2 75.2(7) . . ?
O1 M62 O2 115.8(7) . . ?
Mo62 M62 O3 92.2(7) . . ?
O1 M62 O3 102.7(6) . . ?
O2 M62 O3 99.7(5) . . ?
Mo62 M62 O182 65.1(7) . . ?
O1 M62 O182 96.2(6) . . ?
O2 M62 O182 89.9(5) . . ?
O3 M62 O182 152.3(5) . . ?
Mo62 M62 O4 73.5(6) . . ?
O1 M62 O4 93.3(5) . . ?
O2 M62 O4 148.5(6) . . ?
O3 M62 O4 84.1(4) . . ?
O182 M62 O4 74.6(4) . . ?
Mo62 M62 O5 11.6(5) . . ?
O1 M62 O5 165.6(6) . . ?
O2 M62 O5 76.9(6) . . ?
O3 M62 O5 80.6(4) . . ?
O182 M62 O5 76.4(5) . . ?
O4 M62 O5 72.9(4) . . ?
Mo63 M63 O220 170.5(6) . . ?
Mo63 M63 O221 76.7(5) . . ?
O220 M63 O221 104.2(4) . . ?
Mo63 M63 O195 70.5(5) . . ?
O220 M63 O195 100.1(4) . . ?
O221 M63 O195 99.9(4) . . ?
Mo63 M63 O218 88.3(5) . . ?
O220 M63 O218 100.9(4) . . ?
O221 M63 O218 95.7(3) . . ?
O195 M63 O218 149.8(4) . . ?
Mo63 M63 O199 84.2(5) . . ?
O220 M63 O199 97.1(4) . . ?
O221 M63 O199 155.9(4) . . ?
O195 M63 O199 87.4(3) . . ?
O218 M63 O199 68.8(3) . . ?
Mo63 M63 O219 9.0(4) . . ?
O220 M63 O219 175.7(4) . . ?
O221 M63 O219 79.9(4) . . ?
O195 M63 O219 77.9(4) . . ?
O218 M63 O219 79.6(3) . . ?
O199 M63 O219 79.1(3) . . ?
Mo64 M64 O179 160.0(7) . . ?
Mo64 M64 O180 86.3(7) . . ?
O179 M64 O180 113.6(7) . . ?
Mo64 M64 O182 73.1(5) . . ?
O179 M64 O182 103.7(5) . . ?
O180 M64 O182 98.9(5) . . ?
Mo64 M64 O178 81.3(5) . . ?
O179 M64 O178 94.6(5) . . ?
O180 M64 O178 95.9(4) . . ?
O182 M64 O178 149.4(5) . . ?
Mo64 M64 O183 70.0(5) . . ?
O179 M64 O183 90.0(5) . . ?
O180 M64 O183 156.1(6) . . ?
O182 M64 O183 77.7(3) . . ?
O178 M64 O183 77.9(3) . . ?
Mo64 M64 O181 7.3(4) . . ?
O179 M64 O181 164.9(5) . . ?
O180 M64 O181 80.4(6) . . ?
O182 M64 O181 78.5(4) . . ?
O178 M64 O181 77.8(4) . . ?
O183 M64 O181 75.7(4) . . ?
O36 Ce1 O222 133.8(3) . . ?
O36 Ce1 O32 67.4(2) . . ?
O222 Ce1 O32 142.5(3) . . ?
O36 Ce1 O39 124.5(3) . . ?
O222 Ce1 O39 69.2(4) . . ?
O32 Ce1 O39 130.1(3) . . ?
O36 Ce1 O38 67.6(2) . . ?
O222 Ce1 O38 79.4(3) . . ?
O32 Ce1 O38 134.0(2) . . ?
O39 Ce1 O38 71.5(2) . . ?
O36 Ce1 O34 114.7(3) . . ?
O222 Ce1 O34 70.7(4) . . ?
O32 Ce1 O34 71.9(3) . . ?
O39 Ce1 O34 120.7(4) . . ?
O38 Ce1 O34 138.3(3) . . ?
O36 Ce1 O221 129.6(2) . . ?
O222 Ce1 O221 96.5(3) . . ?
O32 Ce1 O221 69.1(2) . . ?
O39 Ce1 O221 70.0(3) . . ?
O38 Ce1 O221 140.1(2) . . ?
O34 Ce1 O221 73.2(3) . . ?
O36 Ce1 O37 68.5(2) . . ?
O222 Ce1 O37 138.2(3) . . ?
O32 Ce1 O37 73.8(3) . . ?
O39 Ce1 O37 69.6(3) . . ?
O38 Ce1 O37 81.1(2) . . ?
O34 Ce1 O37 140.1(3) . . ?
O221 Ce1 O37 76.0(2) . . ?
O36 Ce1 O35 68.2(2) . . ?
O222 Ce1 O35 72.5(4) . . ?
O32 Ce1 O35 97.6(3) . . ?
O39 Ce1 O35 132.3(3) . . ?
O38 Ce1 O35 74.6(3) . . ?
O34 Ce1 O35 69.2(4) . . ?
O221 Ce1 O35 142.4(3) . . ?
O37 Ce1 O35 135.7(3) . . ?
O65 Ce2 O224 134.6(3) . . ?
O65 Ce2 O69 67.9(2) . . ?
O224 Ce2 O69 132.6(3) . . ?
O65 Ce2 O67 71.4(3) . . ?
O224 Ce2 O67 144.2(3) . . ?
O69 Ce2 O67 74.8(3) . . ?
O65 Ce2 O66 73.9(2) . . ?
O224 Ce2 O66 76.2(3) . . ?
O69 Ce2 O66 73.2(2) . . ?
O67 Ce2 O66 139.5(3) . . ?
O65 Ce2 O223 142.6(4) . . ?
O224 Ce2 O223 79.8(4) . . ?
O69 Ce2 O223 101.2(4) . . ?
O67 Ce2 O223 71.2(4) . . ?
O66 Ce2 O223 139.3(4) . . ?
O65 Ce2 O225 100.7(3) . . ?
O224 Ce2 O225 78.5(3) . . ?
O69 Ce2 O225 146.4(3) . . ?
O67 Ce2 O225 71.5(3) . . ?
O66 Ce2 O225 136.1(3) . . ?
O223 Ce2 O225 68.0(4) . . ?
O65 Ce2 O12 130.9(2) . . ?
O224 Ce2 O12 71.1(3) . . ?
O69 Ce2 O12 66.8(2) . . ?
O67 Ce2 O12 113.1(3) . . ?
O66 Ce2 O12 75.8(3) . . ?
O223 Ce2 O12 65.5(4) . . ?
O225 Ce2 O12 127.7(3) . . ?
O65 Ce2 O68 65.6(2) . . ?
O224 Ce2 O68 73.7(3) . . ?
O69 Ce2 O68 128.5(2) . . ?
O67 Ce2 O68 109.1(3) . . ?
O66 Ce2 O68 73.8(2) . . ?
O223 Ce2 O68 129.4(3) . . ?
O225 Ce2 O68 64.9(3) . . ?
O12 Ce2 O68 137.8(3) . . ?
M62 O1 Mo62 6.6(3) . . ?
Mo62 O2 M62 24.7(3) . . ?
Mo58 O3 M62 141.4(5) . . ?
Mo58 O3 Mo62 152.3(5) . . ?
M62 O3 Mo62 21.3(2) . . ?
Mo50 O4 Mo62 154.9(4) . . ?
Mo50 O4 M62 149.4(4) . . ?
Mo62 O4 M62 18.89(19) . . ?
Mo62 O5 M62 5.0(2) . . ?
Mo50 O7 Mo25 150.0(4) . . ?
Mo51 O9 Mo50 112.0(3) . . ?
Mo51 O9 Mo58 108.7(3) . . ?
Mo50 O9 Mo58 130.9(3) . . ?
Mo58 O12 Ce2 154.6(5) . . ?
Mo17 O14 Mo51 109.4(3) . . ?
Mo17 O14 Mo50 142.9(3) . . ?
Mo51 O14 Mo50 107.4(3) . . ?
Mo14 O15 Mo51 109.2(3) . . ?
Mo14 O15 Mo43 142.6(3) . . ?
Mo51 O15 Mo43 108.2(3) . . ?
Mo16 O16 Mo51 115.6(3) . . ?
Mo51 O17 Mo43 111.7(3) . . ?
Mo51 O17 Mo58 111.6(3) . . ?
Mo43 O17 Mo58 132.4(3) . . ?
Mo43 O20 Mo40 152.5(4) . . ?
Mo17 O22 Mo30 122.9(3) . . ?
Mo17 O23 Mo25 156.4(3) . . ?
Mo16 O25 Mo17 107.5(3) . . ?
Mo16 O25 Mo30 103.3(2) . . ?
Mo17 O25 Mo30 89.01(19) . . ?
Mo17 O26 Mo14 147.8(3) . . ?
Mo17 O26 Mo51 101.7(3) . . ?
Mo14 O26 Mo51 101.2(2) . . ?
Mo17 O26 Mo16 98.7(2) . . ?
Mo14 O26 Mo16 101.3(2) . . ?
Mo51 O26 Mo16 95.6(2) . . ?
Mo14 O28 Mo15 122.5(3) . . ?
Mo30 O29 Mo15 137.4(3) . . ?
Mo30 O29 Mo16 110.9(3) . . ?
Mo15 O29 Mo16 111.5(3) . . ?
Mo44 O30 Mo30 151.2(3) . . ?
Mo44 O32 Ce1 151.4(4) . . ?
Mo37 O36 Ce1 163.5(4) . . ?
Mo61 O38 M61 20.82(11) . . ?
Mo61 O38 Ce1 154.8(3) . . ?
M61 O38 Ce1 160.5(4) . . ?
Mo37 O42 Mo15 150.5(3) . . ?
Mo16 O43 Mo15 104.0(2) . . ?
Mo16 O43 Mo14 105.5(2) . . ?
Mo15 O43 Mo14 89.62(18) . . ?
Mo14 O45 Mo40 155.5(3) . . ?
Mo13 O47 Mo40 121.8(3) . . ?
Mo20 O48 Mo13 107.4(3) . . ?
Mo20 O48 Mo40 103.9(2) . . ?
Mo13 O48 Mo40 90.81(19) . . ?
Mo13 O51 Mo28 110.7(3) . . ?
Mo13 O51 Mo37 139.3(3) . . ?
Mo28 O51 Mo37 107.2(2) . . ?
Mo28 O53 Mo61 111.6(3) . . ?
Mo28 O53 Mo37 111.3(3) . . ?
Mo61 O53 Mo37 136.1(3) . . ?
Mo28 O53 M61 110.7(3) . . ?
Mo61 O53 M61 17.40(9) . . ?
Mo37 O53 M61 130.0(3) . . ?
Mo11 O54 Mo13 147.2(3) . . ?
Mo11 O54 Mo28 102.0(2) . . ?
Mo13 O54 Mo28 102.0(2) . . ?
Mo11 O54 Mo20 101.5(2) . . ?
Mo13 O54 Mo20 98.2(2) . . ?
Mo28 O54 Mo20 95.3(2) . . ?
Mo12 O55 Mo40 136.5(3) . . ?
Mo12 O55 Mo20 113.7(3) . . ?
Mo40 O55 Mo20 109.8(3) . . ?
Mo23 O58 Mo12 149.8(3) . . ?
Mo20 O59 Mo12 103.0(2) . . ?
Mo20 O59 Mo11 106.4(2) . . ?
Mo12 O59 Mo11 89.32(18) . . ?
Mo11 O60 Mo12 123.5(3) . . ?
Mo20 O61 Mo28 117.7(3) . . ?
Mo32 O62 Mo12 155.4(3) . . ?
Mo23 O65 Ce2 163.0(3) . . ?
Mo55 O68 Ce2 162.3(4) . . ?
Mo43 O69 Ce2 149.5(4) . . ?
Mo36 O70 Mo55 111.9(3) . . ?
Mo36 O70 Mo23 109.8(3) . . ?
Mo55 O70 Mo23 128.3(3) . . ?
Mo55 O73 Mo59 151.4(5) . 2_665 ?
Mo36 O74 Mo47 110.9(3) . . ?
Mo36 O74 Mo55 108.9(3) . . ?
Mo47 O74 Mo55 134.2(3) . . ?
Mo36 O76 Mo22 108.7(3) . . ?
Mo36 O76 Mo47 107.4(3) . . ?
Mo22 O76 Mo47 141.9(3) . . ?
Mo42 O77 Mo36 118.2(3) . . ?
Mo32 O78 Mo36 110.8(3) . . ?
Mo32 O78 Mo23 140.9(3) . . ?
Mo36 O78 Mo23 107.4(3) . . ?
Mo42 O80 Mo10 103.6(2) . . ?
Mo42 O80 Mo32 106.5(2) . . ?
Mo10 O80 Mo32 89.30(19) . . ?
Mo11 O81 Mo10 155.2(3) . . ?
Mo11 O82 Mo28 111.2(3) . . ?
Mo11 O82 Mo41 141.5(3) . . ?
Mo28 O82 Mo41 107.1(2) . . ?
Mo13 O85 Mo15 154.0(3) . . ?
M61 O86 Mo61 1.39(17) . . ?
Mo61 O87 M61 1.00(15) . . ?
M61 O88 Mo61 19.67(10) . . ?
M61 O88 Mo48 159.2(4) . . ?
Mo61 O88 Mo48 156.2(4) . . ?
Mo41 O91 Mo48 152.9(4) . . ?
C1 O92 Mo48 125.6(6) . . ?
C1 O93 Mo38 128.5(6) . . ?
Mo38 O94 Mo48 133.7(3) . . ?
Mo28 O95 Mo41 109.9(3) . . ?
Mo28 O95 Mo61 109.0(3) . . ?
Mo41 O95 Mo61 136.6(3) . . ?
Mo28 O95 M61 109.2(3) . . ?
Mo41 O95 M61 126.4(3) . . ?
Mo61 O95 M61 16.76(8) . . ?
Mo41 O98 Mo10 151.0(3) . . ?
Mo32 O100 Mo10 124.2(3) . . ?
Mo34 O101 Mo10 138.2(3) . . ?
Mo34 O101 Mo42 110.7(3) . . ?
Mo10 O101 Mo42 109.1(3) . . ?
Mo22 O102 Mo32 141.1(3) . . ?
Mo22 O102 Mo36 103.5(3) . . ?
Mo32 O102 Mo36 103.5(2) . . ?
Mo22 O102 Mo42 103.3(2) . . ?
Mo32 O102 Mo42 101.3(2) . . ?
Mo36 O102 Mo42 95.8(2) . . ?
Mo42 O105 Mo34 102.7(2) . . ?
Mo42 O105 Mo22 108.0(2) . . ?
Mo34 O105 Mo22 89.24(18) . . ?
Mo22 O106 Mo34 121.6(3) . . ?
Mo9 O108 Mo34 145.3(3) . . ?
Mo9 O109 Mo38 148.6(3) . . ?
Mo52 O112 Mo38 154.8(3) . 2_665 ?
Mo33 O115 Mo52 109.9(3) . . ?
Mo33 O115 Mo9 110.8(3) . 2_665 ?
Mo52 O115 Mo9 137.7(3) . 2_665 ?
Mo8 O116 Mo33 110.1(3) . 2_665 ?
Mo8 O116 Mo9 140.2(3) . . ?
Mo33 O116 Mo9 107.9(3) 2_665 . ?
Mo8 O117 Mo34 158.9(3) . . ?
Mo22 O119 Mo7 157.7(3) . . ?
Mo47 O121 Mo59 151.6(4) . 2_665 ?
Mo53 O125 Mo59 132.1(4) . . ?
Mo47 O126 Mo7 148.4(3) . . ?
Mo8 O128 Mo7 123.0(3) . . ?
Mo26 O129 Mo7 103.3(2) 2_665 . ?
Mo26 O129 Mo8 109.3(2) 2_665 . ?
Mo7 O129 Mo8 89.65(18) . . ?
Mo6 O131 Mo8 140.5(3) . 2_665 ?
Mo6 O131 Mo33 104.0(2) . . ?
Mo8 O131 Mo33 103.2(2) 2_665 . ?
Mo6 O131 Mo26 104.6(2) . . ?
Mo8 O131 Mo26 100.9(2) 2_665 . ?
Mo33 O131 Mo26 95.2(2) . . ?
Mo26 O132 Mo33 118.9(3) . . ?
Mo5 O134 Mo7 137.9(3) . 2_665 ?
Mo5 O134 Mo26 110.7(3) . . ?
Mo7 O134 Mo26 108.7(3) 2_665 . ?
Mo33 O138 Mo52 110.2(3) . . ?
Mo33 O138 Mo29 110.7(3) . . ?
Mo52 O138 Mo29 134.3(3) . . ?
Mo52 O139 Mo46 156.6(3) . . ?
Mo6 O140 Mo33 108.8(3) . . ?
Mo6 O140 Mo29 141.5(3) . . ?
Mo33 O140 Mo29 108.1(2) . . ?
Mo6 O144 Mo5 123.2(3) . . ?
Mo26 O145 Mo5 103.3(2) . . ?
Mo26 O145 Mo6 107.7(2) . . ?
Mo5 O145 Mo6 89.37(17) . . ?
Mo6 O146 Mo4 157.8(3) . . ?
Mo35 O149 Mo5 144.4(4) . . ?
Mo35 O150 Mo53 155.6(4) . . ?
Mo60 O155 Mo53 146.9(4) . . ?
Mo31 O156 Mo60 109.5(3) . . ?
Mo31 O156 Mo35 110.9(3) . . ?
Mo60 O156 Mo35 139.5(3) . . ?
Mo3 O157 Mo31 109.1(3) . . ?
Mo3 O157 Mo35 140.6(3) . . ?
Mo31 O157 Mo35 108.5(3) . . ?
Mo39 O158 Mo4 103.1(2) . . ?
Mo39 O158 Mo3 108.8(2) . . ?
Mo4 O158 Mo3 88.99(18) . . ?
Mo3 O159 Mo5 159.0(3) . . ?
Mo3 O160 Mo4 121.3(3) . . ?
Mo29 O161 Mo46 150.1(3) . . ?
C9 O162 Mo46 123.3(7) . . ?
Mo46 O165 Mo57 136.8(4) . . ?
Mo29 O166 Mo4 149.2(3) . . ?
Mo4 O169 Mo1 137.6(3) . . ?
Mo4 O169 Mo39 108.7(3) . . ?
Mo1 O169 Mo39 111.4(3) . . ?
Mo39 O170 Mo31 116.7(3) . . ?
Mo31 O171 Mo3 103.0(3) . . ?
Mo31 O171 Mo2 103.6(3) . . ?
Mo3 O171 Mo2 141.7(3) . . ?
Mo31 O171 Mo39 95.6(2) . . ?
Mo3 O171 Mo39 101.4(2) . . ?
Mo2 O171 Mo39 102.8(2) . . ?
Mo2 O174 Mo31 109.6(3) . . ?
Mo2 O174 Mo54 142.5(3) . . ?
Mo31 O174 Mo54 107.6(3) . . ?
Mo31 O175 Mo60 110.0(3) . . ?
Mo31 O175 Mo54 110.3(3) . . ?
Mo60 O175 Mo54 134.0(3) . . ?
Mo60 O178 M64 141.7(5) . . ?
Mo60 O178 Mo64 152.6(4) . . ?
M64 O178 Mo64 21.52(16) . . ?
M64 O179 Mo64 6.3(2) . . ?
M64 O180 Mo64 25.5(2) . . ?
Mo64 O181 M64 3.5(2) . . ?
Mo62 O182 Mo64 146.5(5) . . ?
Mo62 O182 M64 132.1(5) . . ?
Mo64 O182 M64 22.65(16) . . ?
Mo62 O182 M62 20.7(2) . . ?
Mo64 O182 M62 136.0(5) . . ?
M64 O182 M62 116.1(5) . . ?
Mo54 O183 Mo64 153.8(4) . . ?
Mo54 O183 M64 155.9(4) . . ?
Mo64 O183 M64 19.48(14) . . ?
Mo54 O185 Mo24 149.3(4) . . ?
Mo39 O188 Mo1 102.6(3) . . ?
Mo39 O188 Mo2 107.1(2) . . ?
Mo1 O188 Mo2 88.4(2) . . ?
Mo2 O189 Mo1 123.4(3) . . ?
Mo56 O191 Mo1 147.5(3) . . ?
C9 O192 Mo57 125.7(7) . . ?
Mo63 O195 M63 20.28(12) . . ?
Mo63 O195 Mo57 157.5(5) . . ?
M63 O195 Mo57 142.2(5) . . ?
Mo56 O196 Mo57 152.5(4) . . ?
Mo45 O199 Mo56 111.2(3) . . ?
Mo45 O199 M63 107.5(3) . . ?
Mo56 O199 M63 140.8(3) . . ?
Mo45 O199 Mo63 108.9(3) . . ?
Mo56 O199 Mo63 132.9(3) . . ?
M63 O199 Mo63 17.95(9) . . ?
Mo21 O200 Mo45 110.3(3) . . ?
Mo21 O200 Mo56 142.0(3) . . ?
Mo45 O200 Mo56 107.3(3) . . ?
Mo21 O201 Mo1 157.9(4) . . ?
Mo2 O202 Mo24 157.7(4) . . ?
Mo49 O204 Mo24 103.1(3) . . ?
Mo49 O204 Mo21 107.3(3) . . ?
Mo24 O204 Mo21 89.5(2) . . ?
Mo21 O205 Mo24 123.9(3) . . ?
Mo25 O206 Mo24 135.7(4) . . ?
Mo25 O206 Mo49 114.2(3) . . ?
Mo24 O206 Mo49 108.2(3) . . ?
Mo27 O208 Mo25 125.3(3) . . ?
Mo49 O209 Mo25 103.3(2) . . ?
Mo49 O209 Mo27 105.9(2) . . ?
Mo25 O209 Mo27 88.66(19) . . ?
Mo27 O210 Mo30 156.3(4) . . ?
Mo45 O212 Mo27 110.6(3) . . ?
Mo45 O212 Mo44 108.2(3) . . ?
Mo27 O212 Mo44 140.7(3) . . ?
Mo21 O213 Mo27 142.3(3) . . ?
Mo21 O213 Mo45 102.2(3) . . ?
Mo27 O213 Mo45 102.7(3) . . ?
Mo21 O213 Mo49 101.2(2) . . ?
Mo27 O213 Mo49 104.0(2) . . ?
Mo45 O213 Mo49 95.6(2) . . ?
Mo49 O216 Mo45 117.2(3) . . ?
M63 O218 Mo45 111.6(3) . . ?
M63 O218 Mo44 136.7(3) . . ?
Mo45 O218 Mo44 110.4(3) . . ?
M63 O218 Mo63 18.77(10) . . ?
Mo45 O218 Mo63 110.9(3) . . ?
Mo44 O218 Mo63 128.8(3) . . ?
Mo63 O219 M63 3.53(16) . . ?
M63 O220 Mo63 2.65(18) . . ?
Mo63 O221 M63 22.25(13) . . ?
Mo63 O221 Ce1 156.0(4) . . ?
M63 O221 Ce1 157.1(4) . . ?
C7 N1 C2 124.2(8) . . ?
C11 N5 C10 124.4(11) . . ?
O92 C1 O93 127.5(9) . . ?
O92 C1 C2 117.7(8) . . ?
O93 C1 C2 114.8(8) . . ?
N1 C2 C3 110.9(8) . . ?
N1 C2 C1 109.6(7) . . ?
C3 C2 C1 111.0(8) . . ?
C2 C3 C4 114.7(9) . . ?
C5 C4 N3 108.0 . . ?
C5 C4 C3 123.1(7) . . ?
N3 C4 C3 128.8(7) . . ?
C6 N3 C4 108.0 . . ?
N2 C6 N3 108.0 . . ?
C6 N2 C5 108.0 . . ?
C4 C5 N2 108.0 . . ?
O236 C7 N1 123.2(9) . . ?
O236 C7 C8 122.2(10) . . ?
N1 C7 C8 114.4(8) . . ?
N4 C8 C7 111.2(9) . . ?
O162 C9 O192 127.3(10) . . ?
O162 C9 C10 113.8(9) . . ?
O192 C9 C10 118.9(10) . . ?
N5 C10 C13 116.2(10) . . ?
N5 C10 C9 109.7(9) . . ?
C13 C10 C9 112.6(9) . . ?
O237 C11 N5 122.6(14) . . ?
O237 C11 C12 125.3(14) . . ?
N5 C11 C12 112.0(14) . . ?
C11 C12 N6 108.6(14) . . ?
C14 C13 C10 110.5(11) . . ?
N8 C14 C15 108.0 . . ?
N8 C14 C13 126.5(12) . . ?
C15 C14 C13 125.4(12) . . ?
C16 N8 C14 108.0 . . ?
N7 C16 N8 108.0 . . ?
C16 N7 C15 108.0 . . ?
C14 C15 N7 108.0 . . ?

loop_
_geom_bond_atom_site_label_1
_geom_bond_atom_site_label_2
_geom_bond_distance
_geom_bond_site_symmetry_2
_geom_bond_publ_flag
Mo1 O190 1.663(7) . ?
Mo1 O201 1.909(6) . ?
Mo1 O189 1.940(6) . ?
Mo1 O191 1.949(6) . ?
Mo1 O169 2.018(6) . ?
Mo1 O188 2.354(6) . ?
Mo2 O187 1.691(6) . ?
Mo2 O202 1.846(6) . ?
Mo2 O189 1.866(6) . ?
Mo2 O174 1.989(6) . ?
Mo2 O171 2.086(6) . ?
Mo2 O188 2.453(6) . ?
Mo3 O172 1.672(6) . ?
Mo3 O159 1.837(6) . ?
Mo3 O160 1.857(6) . ?
Mo3 O157 1.990(6) . ?
Mo3 O171 2.078(6) . ?
Mo3 O158 2.426(6) . ?
Mo4 O167 1.667(6) . ?
Mo4 O146 1.892(6) . ?
Mo4 O160 1.950(6) . ?
Mo4 O166 1.977(6) . ?
Mo4 O169 1.991(6) . ?
Mo4 O158 2.307(5) . ?
Mo5 O148 1.683(6) . ?
Mo5 O159 1.915(6) . ?
Mo5 O144 1.943(6) . ?
Mo5 O149 1.982(6) . ?
Mo5 O134 2.005(6) . ?
Mo5 O145 2.294(5) . ?
Mo6 O141 1.675(6) . ?
Mo6 O144 1.863(6) . ?
Mo6 O146 1.868(6) . ?
Mo6 O140 1.988(5) . ?
Mo6 O131 2.044(5) . ?
Mo6 O145 2.463(5) . ?
Mo7 O127 1.664(6) . ?
Mo7 O119 1.924(6) . ?
Mo7 O128 1.925(6) . ?
Mo7 O126 1.946(6) . ?
Mo7 O134 2.010(6) 2_665 ?
Mo7 O129 2.314(5) . ?
Mo8 O130 1.693(6) . ?
Mo8 O117 1.833(6) . ?
Mo8 O128 1.870(6) . ?
Mo8 O116 1.989(6) . ?
Mo8 O131 2.085(6) 2_665 ?
Mo8 O129 2.416(6) . ?
Mo9 O114 1.705(6) . ?
Mo9 O109 1.762(6) . ?
Mo9 O108 1.831(6) . ?
Mo9 O115 2.074(6) 2_665 ?
Mo9 O116 2.111(6) . ?
Mo9 O113 2.329(6) . ?
Mo10 O99 1.664(6) . ?
Mo10 O81 1.918(6) . ?
Mo10 O100 1.946(6) . ?
Mo10 O98 1.966(6) . ?
Mo10 O101 2.018(6) . ?
Mo10 O80 2.328(6) . ?
Mo11 O84 1.675(6) . ?
Mo11 O81 1.854(6) . ?
Mo11 O60 1.878(6) . ?
Mo11 O82 1.986(6) . ?
Mo11 O54 2.090(6) . ?
Mo11 O59 2.390(6) . ?
Mo12 O56 1.661(7) . ?
Mo12 O62 1.900(6) . ?
Mo12 O60 1.923(6) . ?
Mo12 O58 1.965(6) . ?
Mo12 O55 1.975(6) . ?
Mo12 O59 2.373(6) . ?
Mo13 O50 1.691(6) . ?
Mo13 O85 1.852(6) . ?
Mo13 O47 1.896(6) . ?
Mo13 O51 1.975(6) . ?
Mo13 O54 2.102(5) . ?
Mo13 O48 2.335(6) . ?
Mo14 O27 1.678(6) . ?
Mo14 O45 1.867(6) . ?
Mo14 O28 1.886(6) . ?
Mo14 O15 1.993(6) . ?
Mo14 O26 2.095(6) . ?
Mo14 O43 2.401(5) . ?
Mo15 O31 1.668(6) . ?
Mo15 O28 1.921(6) . ?
Mo15 O85 1.922(6) . ?
Mo15 O42 1.958(6) . ?
Mo15 O29 2.018(6) . ?
Mo15 O43 2.333(5) . ?
Mo16 O44 1.675(6) . ?
Mo16 O16 1.787(6) . ?
Mo16 O25 1.900(6) . ?
Mo16 O43 2.013(5) . ?
Mo16 O29 2.131(6) . ?
Mo16 O26 2.448(6) . ?
Mo17 O21 1.675(6) . ?
Mo17 O23 1.836(6) . ?
Mo17 O22 1.867(6) . ?
Mo17 O14 2.000(6) . ?
Mo17 O26 2.095(6) . ?
Mo17 O25 2.369(6) . ?
Mo20 O57 1.671(6) . ?
Mo20 O61 1.758(6) . ?
Mo20 O48 1.926(5) . ?
Mo20 O59 1.994(6) . ?
Mo20 O55 2.115(6) . ?
Mo20 O54 2.442(6) . ?
Mo21 O214 1.670(6) . ?
Mo21 O201 1.843(6) . ?
Mo21 O205 1.855(6) . ?
Mo21 O200 1.979(6) . ?
Mo21 O213 2.059(6) . ?
Mo21 O204 2.444(6) . ?
Mo22 O107 1.688(6) . ?
Mo22 O119 1.834(5) . ?
Mo22 O106 1.852(7) . ?
Mo22 O76 2.012(6) . ?
Mo22 O102 2.046(6) . ?
Mo22 O105 2.425(5) . ?
Mo23 O63 1.706(6) . ?
Mo23 O65 1.744(7) . ?
Mo23 O58 1.828(6) . ?
Mo23 O70 2.083(6) . ?
Mo23 O78 2.134(6) . ?
Mo23 O64 2.328(6) . ?
Mo24 O203 1.671(7) . ?
Mo24 O202 1.913(6) . ?
Mo24 O205 1.941(7) . ?
Mo24 O185 1.965(7) . ?
Mo24 O206 2.027(7) . ?
Mo24 O204 2.315(6) . ?
Mo25 O207 1.675(7) . ?
Mo25 O23 1.926(6) . ?
Mo25 O208 1.929(7) . ?
Mo25 O7 1.978(7) . ?
Mo25 O206 1.995(7) . ?
Mo25 O209 2.340(6) . ?
Mo26 O133 1.675(6) . ?
Mo26 O132 1.754(5) . ?
Mo26 O129 1.930(6) 2_665 ?
Mo26 O145 2.003(5) . ?
Mo26 O134 2.096(6) . ?
Mo26 O131 2.513(6) . ?
Mo27 O211 1.677(6) . ?
Mo27 O210 1.868(6) . ?
Mo27 O208 1.876(7) . ?
Mo27 O212 1.994(6) . ?
Mo27 O213 2.068(6) . ?
Mo27 O209 2.493(6) . ?
Mo28 O83 1.694(6) . ?
Mo28 O95 1.968(6) . ?
Mo28 O82 1.997(6) . ?
Mo28 O53 1.998(6) . ?
Mo28 O51 2.027(6) . ?
Mo28 O54 2.135(6) . ?
Mo28 O61 2.194(6) . ?
Mo29 O142 1.697(6) . ?
Mo29 O161 1.760(6) . ?
Mo29 O166 1.823(6) . ?
Mo29 O138 2.075(6) . ?
Mo29 O140 2.094(5) . ?
Mo29 O143 2.346(6) . ?
Mo30 O24 1.678(6) . ?
Mo30 O210 1.896(6) . ?
Mo30 O22 1.928(6) . ?
Mo30 O30 1.964(6) . ?
Mo30 O29 1.966(6) . ?
Mo30 O25 2.387(6) . ?
Mo31 O173 1.680(6) . ?
Mo31 O175 1.979(7) . ?
Mo31 O156 1.990(6) . ?
Mo31 O157 2.001(6) . ?
Mo31 O174 2.013(6) . ?
Mo31 O171 2.075(6) . ?
Mo31 O170 2.205(6) . ?
Mo32 O79 1.681(6) . ?
Mo32 O62 1.855(6) . ?
Mo32 O100 1.866(6) . ?
Mo32 O78 1.995(6) . ?
Mo32 O102 2.072(6) . ?
Mo32 O80 2.463(6) . ?
Mo33 O135 1.681(6) . ?
Mo33 O115 1.969(6) . ?
Mo33 O138 1.975(5) . ?
Mo33 O116 2.006(6) 2_665 ?
Mo33 O140 2.021(5) . ?
Mo33 O131 2.094(6) . ?
Mo33 O132 2.200(6) . ?
Mo34 O104 1.692(6) . ?
Mo34 O117 1.913(6) . ?
Mo34 O106 1.968(6) . ?
Mo34 O108 1.984(6) . ?
Mo34 O101 1.985(6) . ?
Mo34 O105 2.323(6) . ?
Mo35 O147 1.690(7) . ?
Mo35 O150 1.732(7) . ?
Mo35 O149 1.830(6) . ?
Mo35 O156 2.060(6) . ?
Mo35 O157 2.108(6) . ?
Mo35 O152 2.394(6) . ?
Mo36 O75 1.684(6) . ?
Mo36 O74 1.972(6) . ?
Mo36 O70 1.991(6) . ?
Mo36 O78 2.000(6) . ?
Mo36 O76 2.009(6) . ?
Mo36 O102 2.115(6) . ?
Mo36 O77 2.236(6) . ?
Mo37 O49 1.693(7) . ?
Mo37 O36 1.754(6) . ?
Mo37 O42 1.823(6) . ?
Mo37 O53 2.048(6) . ?
Mo37 O51 2.124(6) . ?
Mo37 O52 2.385(6) . ?
Mo38 O110 1.703(6) . ?
Mo38 O111 1.716(6) . ?
Mo38 O94 1.894(6) . ?
Mo38 O112 2.015(6) 2_665 ?
Mo38 O109 2.237(6) . ?
Mo38 O93 2.251(6) . ?
Mo39 O168 1.676(6) . ?
Mo39 O170 1.777(6) . ?
Mo39 O158 1.926(6) . ?
Mo39 O188 1.996(6) . ?
Mo39 O169 2.099(6) . ?
Mo39 O171 2.496(6) . ?
Mo40 O46 1.700(6) . ?
Mo40 O45 1.896(6) . ?
Mo40 O47 1.917(6) . ?
Mo40 O20 1.980(6) . ?
Mo40 O55 2.006(6) . ?
Mo40 O48 2.344(6) . ?
Mo41 O97 1.682(7) . ?
Mo41 O91 1.748(6) . ?
Mo41 O98 1.828(6) . ?
Mo41 O95 2.084(6) . ?
Mo41 O82 2.126(6) . ?
Mo41 O96 2.324(7) . ?
Mo42 O103 1.674(6) . ?
Mo42 O77 1.752(6) . ?
Mo42 O80 1.940(6) . ?
Mo42 O105 1.981(6) . ?
Mo42 O101 2.110(6) . ?
Mo42 O102 2.495(6) . ?
Mo43 O19 1.704(6) . ?
Mo43 O69 1.751(7) . ?
Mo43 O20 1.815(6) . ?
Mo43 O17 2.039(7) . ?
Mo43 O15 2.112(6) . ?
Mo43 O18 2.339(7) . ?
Mo44 O41 1.717(7) . ?
Mo44 O32 1.732(6) . ?
Mo44 O30 1.816(6) . ?
Mo44 O218 2.067(6) . ?
Mo44 O212 2.136(6) . ?
Mo44 O33 2.292(7) . ?
Mo45 O217 1.705(6) . ?
Mo45 O199 1.970(6) . ?
Mo45 O212 1.990(6) . ?
Mo45 O200 1.991(6) . ?
Mo45 O218 2.004(6) . ?
Mo45 O213 2.126(6) . ?
Mo45 O216 2.235(6) . ?
Mo46 O163 1.699(7) . ?
Mo46 O164 1.707(6) . ?
Mo46 O165 1.865(6) . ?
Mo46 O139 2.045(6) . ?
Mo46 O162 2.224(7) . ?
Mo46 O161 2.234(6) . ?
Mo47 O118 1.662(7) . ?
Mo47 O121 1.712(7) . ?
Mo47 O126 1.857(6) . ?
Mo47 O74 2.050(6) . ?
Mo47 O76 2.100(6) . ?
Mo47 O120 2.372(8) . ?
Mo48 O89 1.693(7) . ?
Mo48 O90 1.717(7) . ?
Mo48 O94 1.932(6) . ?
Mo48 O88 1.961(7) . ?
Mo48 O91 2.221(6) . ?
Mo48 O92 2.232(7) . ?
Mo49 O215 1.687(7) . ?
Mo49 O216 1.788(6) . ?
Mo49 O204 1.935(6) . ?
Mo49 O209 2.024(6) . ?
Mo49 O206 2.089(7) . ?
Mo49 O213 2.506(6) . ?
Mo50 O8 1.700(7) . ?
Mo50 O4 1.781(7) . ?
Mo50 O7 1.832(7) . ?
Mo50 O9 2.033(6) . ?
Mo50 O14 2.090(6) . ?
Mo50 O6 2.373(7) . ?
Mo51 O13 1.709(6) . ?
Mo51 O9 1.953(6) . ?
Mo51 O17 1.995(6) . ?
Mo51 O14 2.008(6) . ?
Mo51 O15 2.010(6) . ?
Mo51 O26 2.126(6) . ?
Mo51 O16 2.215(6) . ?
Mo52 O137 1.672(6) . ?
Mo52 O139 1.773(6) . ?
Mo52 O112 1.805(6) . ?
Mo52 O138 2.049(6) . ?
Mo52 O115 2.063(5) . ?
Mo52 O136 2.334(6) . ?
Mo53 O154 1.667(9) . ?
Mo53 O151 1.706(10) . ?
Mo53 O125 1.864(6) . ?
Mo53 O155 2.037(7) . ?
Mo53 O150 2.218(7) . ?
Mo53 O153 2.235(8) . ?
Mo54 O186 1.734(8) . ?
Mo54 O183 1.761(8) . ?
Mo54 O185 1.827(7) . ?
Mo54 O175 2.064(6) . ?
Mo54 O174 2.098(6) . ?
Mo54 O184 2.337(8) . ?
Mo55 O71 1.666(8) . ?
Mo55 O68 1.705(6) . ?
Mo55 O73 1.839(7) . ?
Mo55 O70 2.044(6) . ?
Mo55 O74 2.137(6) . ?
Mo55 O72 2.360(8) . ?
Mo56 O197 1.700(7) . ?
Mo56 O196 1.754(6) . ?
Mo56 O191 1.874(6) . ?
Mo56 O199 2.052(6) . ?
Mo56 O200 2.129(6) . ?
Mo56 O198 2.340(8) . ?
Mo57 O193 1.706(7) . ?
Mo57 O194 1.751(8) . ?
Mo57 O195 1.927(7) . ?
Mo57 O165 1.947(6) . ?
Mo57 O192 2.169(8) . ?
Mo57 O196 2.206(6) . ?
Mo58 O11 1.720(9) . ?
Mo58 O12 1.736(8) . ?
Mo58 O3 1.819(8) . ?
Mo58 O17 2.040(7) . ?
Mo58 O9 2.153(7) . ?
Mo58 O10 2.405(8) . ?
Mo59 O122 1.705(8) . ?
Mo59 O124 1.711(7) . ?
Mo59 O125 1.906(6) . ?
Mo59 O73 1.954(7) 2_665 ?
Mo59 O121 2.245(7) 2_665 ?
Mo59 O123 2.279(9) . ?
Mo60 O176 1.667(8) . ?
Mo60 O178 1.786(8) . ?
Mo60 O155 1.791(7) . ?
Mo60 O175 2.048(7) . ?
Mo60 O156 2.050(6) . ?
Mo60 O177 2.422(7) . ?
Mo61 M61 0.623(3) . ?
Mo61 O38 1.717(6) . ?
Mo61 O87 1.723(7) . ?
Mo61 O88 1.826(6) . ?
Mo61 O53 2.039(6) . ?
Mo61 O95 2.133(6) . ?
Mo61 O86 2.322(7) . ?
Mo62 M62 0.732(7) . ?
Mo62 O5 1.680(10) . ?
Mo62 O2 1.690(9) . ?
Mo62 O182 1.878(8) . ?
Mo62 O3 2.009(8) . ?
Mo62 O4 2.167(8) . ?
Mo62 O1 2.285(10) . ?
Mo63 M63 0.668(3) . ?
Mo63 O219 1.690(8) . ?
Mo63 O221 1.716(7) . ?
Mo63 O195 1.816(7) . ?
Mo63 O218 2.074(6) . ?
Mo63 O199 2.154(6) . ?
Mo63 O220 2.380(8) . ?
Mo64 M64 0.763(5) . ?
Mo64 O181 1.603(10) . ?
Mo64 O180 1.771(10) . ?
Mo64 O182 1.896(8) . ?
Mo64 O178 2.056(7) . ?
Mo64 O183 2.149(8) . ?
Mo64 O179 2.363(11) . ?
M61 O86 1.701(8) . ?
M61 O38 1.730(7) . ?
M61 O88 1.821(8) . ?
M61 O53 2.074(7) . ?
M61 O95 2.140(7) . ?
M61 O87 2.345(7) . ?
M62 O1 1.587(12) . ?
M62 O2 1.723(11) . ?
M62 O3 1.843(10) . ?
M62 O182 2.065(12) . ?
M62 O4 2.258(10) . ?
M62 O5 2.390(13) . ?
M63 O220 1.719(8) . ?
M63 O221 1.742(7) . ?
M63 O195 1.925(8) . ?
M63 O218 1.983(7) . ?
M63 O199 2.117(7) . ?
M63 O219 2.346(9) . ?
M64 O179 1.632(12) . ?
M64 O180 1.648(10) . ?
M64 O182 1.970(9) . ?
M64 O178 2.028(8) . ?
M64 O183 2.287(9) . ?
M64 O181 2.357(12) . ?
Ce1 O36 2.444(6) . ?
Ce1 O222 2.500(10) . ?
Ce1 O32 2.503(7) . ?
Ce1 O39 2.505(7) . ?
Ce1 O38 2.536(6) . ?
Ce1 O34 2.539(9) . ?
Ce1 O221 2.540(6) . ?
Ce1 O37 2.565(8) . ?
Ce1 O35 2.576(9) . ?
Ce2 O65 2.472(7) . ?
Ce2 O224 2.475(8) . ?
Ce2 O69 2.507(6) . ?
Ce2 O67 2.532(9) . ?
Ce2 O66 2.534(7) . ?
Ce2 O223 2.542(11) . ?
Ce2 O225 2.545(10) . ?
Ce2 O12 2.579(7) . ?
Ce2 O68 2.602(6) . ?
O92 C1 1.236(11) . ?
O93 C1 1.254(10) . ?
O162 C9 1.295(13) . ?
O192 C9 1.296(13) . ?
O236 C7 1.207(12) . ?
O237 C11 1.170(17) . ?
N1 C7 1.362(13) . ?
N1 C2 1.447(12) . ?
N4 C8 1.435(13) . ?
N5 C11 1.321(17) . ?
N5 C10 1.449(15) . ?
N6 C12 1.52(2) . ?
C1 C2 1.547(13) . ?
C2 C3 1.510(14) . ?
C3 C4 1.527(13) . ?
C4 C5 1.310(7) . ?
C4 N3 1.310(7) . ?
N3 C6 1.310(7) . ?
C6 N2 1.310(7) . ?
N2 C5 1.310(7) . ?
C7 C8 1.491(14) . ?
C9 C10 1.589(14) . ?
C10 C13 1.543(17) . ?
C11 C12 1.50(2) . ?
C13 C14 1.425(18) . ?
C14 N8 1.361(10) . ?
C14 C15 1.362(10) . ?
N8 C16 1.361(10) . ?
C16 N7 1.361(10) . ?
N7 C15 1.361(10) . ?

loop_
_geom_hbond_atom_site_label_D
_geom_hbond_atom_site_label_H
_geom_hbond_atom_site_label_A
_geom_hbond_distance_DH
_geom_hbond_distance_HA
_geom_hbond_distance_DA
_geom_hbond_angle_DHA
_geom_hbond_site_symmetry_A
_geom_hbond_publ_flag
N1 H1 O103 0.88 2.11 2.899(10) 149.6 . yes
N2 H2A O122 0.88 2.10 2.806(13) 136.7 2_665 yes
N4 H4B O63 0.91 2.03 2.811(11) 143.6 . yes
N5 H5 O168 0.88 2.20 2.905(13) 136.7 . yes
N7 H7 O151 0.88 2.14 2.863(18) 138.4 . yes
